data_7714827
loop_
_publ_author_name
'Yuan, Juan'
'Lan, Hai-Rong'
'Xing, Ai-Ping'
'Zeng, Dai'
'Hao, Ya-Ting'
'Song, Jun-Ying'
'Lu, Jia-Xing'
'Zhang, Bin'
'Wang, Jing'
'Zhang, Zhen-Qiang'

_publ_section_title
;
 Novel tetranuclear grid-like Zn(II) complexes derived from dihydrazone
 pyrimidine derivatives as antitumor agents.
;
_journal_issue 5
_journal_name_full 'Dalton transactions (Cambridge, England : 2003)'
_journal_page_first 2193
_journal_page_last 2206
_journal_paper_doi 10.1039/d3dt02833j
_journal_volume 53
_journal_year 2024
_chemical_formula_moiety 'C120 H84 N32 Zn4, 4(ClO4), 13(H2O), (CH3CN)'
_chemical_formula_sum 'C122 H113 Cl4 N33 O29 Zn4'
_chemical_formula_weight 2908.73
_space_group_crystal_system monoclinic
_space_group_IT_number 7
_space_group_name_Hall 'P -2yac'
_space_group_name_H-M_alt 'P 1 n 1'
_atom_sites_solution_hydrogens geom
_audit_creation_date 2023-07-24
_audit_creation_method
;
Olex2 1.3
(compiled 2020.11.12 svn.r5f609507 for OlexSys, GUI svn.r6257)
;
_audit_update_record
;
2023-11-10 deposited with the CCDC.	2023-12-11 downloaded from the CCDC.
;
_cell_angle_alpha 90
_cell_angle_beta 90.818(2)
_cell_angle_gamma 90
_cell_formula_units_Z 2
_cell_length_a 13.0319(3)
_cell_length_b 19.2008(6)
_cell_length_c 27.1911(7)
_cell_measurement_reflns_used 6352
_cell_measurement_temperature 173.15
_cell_measurement_theta_max 66.9250
_cell_measurement_theta_min 3.9530
_cell_volume 6803.1(3)
_computing_cell_refinement 'CrysAlisPro 1.171.41.122a (Rigaku OD, 2021)'
_computing_data_collection 'CrysAlisPro 1.171.41.122a (Rigaku OD, 2021)'
_computing_data_reduction 'CrysAlisPro 1.171.41.122a (Rigaku OD, 2021)'
_computing_molecular_graphics 'Olex2 1.3 (Dolomanov et al., 2009)'
_computing_publication_material 'Olex2 1.3 (Dolomanov et al., 2009)'
_computing_structure_refinement 'SHELXL 2018/3 (Sheldrick, 2015)'
_computing_structure_solution 'SHELXT 2018/2 (Sheldrick, 2018)'
_diffrn_ambient_temperature 173.15
_diffrn_measured_fraction_theta_full 0.999
_diffrn_measured_fraction_theta_max 0.977
_diffrn_measurement_device_type 'SuperNova, Dual, Cu at home/near, AtlasS2'
_diffrn_measurement_method '\w scans'
_diffrn_radiation_type CuK\a
_diffrn_radiation_wavelength 1.54184
_diffrn_reflns_av_R_equivalents 0.0496
_diffrn_reflns_av_unetI/netI 0.0604
_diffrn_reflns_Laue_measured_fraction_full 0.999
_diffrn_reflns_Laue_measured_fraction_max 0.977
_diffrn_reflns_limit_h_max 16
_diffrn_reflns_limit_h_min -15
_diffrn_reflns_limit_k_max 23
_diffrn_reflns_limit_k_min -18
_diffrn_reflns_limit_l_max 33
_diffrn_reflns_limit_l_min -27
_diffrn_reflns_number 28425
_diffrn_reflns_point_group_measured_fraction_full 0.661
_diffrn_reflns_point_group_measured_fraction_max 0.635
_diffrn_reflns_theta_full 67.684
_diffrn_reflns_theta_max 73.942
_diffrn_reflns_theta_min 3.741
_exptl_absorpt_coefficient_mu 2.225
_exptl_absorpt_correction_T_max 1.00000
_exptl_absorpt_correction_T_min 0.78434
_exptl_absorpt_correction_type multi-scan
_exptl_absorpt_process_details 'SCALE3 ABSPACK'
_exptl_crystal_colour Dark-red
_exptl_crystal_density_diffrn 1.420
_exptl_crystal_description hexagonal
_exptl_crystal_F_000 2992
_exptl_crystal_size_max 0.12
_exptl_crystal_size_mid 0.12
_exptl_crystal_size_min 0.05
_refine_diff_density_max 1.684
_refine_diff_density_min -1.183
_refine_diff_density_rms 0.146
_refine_ls_abs_structure_details
;
 Flack x determined using 2418 quotients [(I+)-(I-)]/[(I+)+(I-)]
 (Parsons, Flack and Wagner, Acta Cryst. B69 (2013) 249-259).
;
_refine_ls_abs_structure_Flack 0.054(18)
_refine_ls_extinction_method none
_refine_ls_goodness_of_fit_ref 1.154
_refine_ls_hydrogen_treatment constr
_refine_ls_matrix_type full
_refine_ls_number_parameters 1796
_refine_ls_number_reflns 17545
_refine_ls_number_restraints 238
_refine_ls_restrained_S_all 1.163
_refine_ls_R_factor_all 0.1292
_refine_ls_R_factor_gt 0.1019
_refine_ls_shift/su_max 0.001
_refine_ls_shift/su_mean 0.000
_refine_ls_structure_factor_coef Fsqd
_refine_ls_weighting_details 'w=1/[\s^2^(Fo^2^)+(0.2000P)^2^] where P=(Fo^2^+2Fc^2^)/3'
_refine_ls_weighting_scheme calc
_refine_ls_wR_factor_gt 0.2778
_refine_ls_wR_factor_ref 0.3126
_reflns_Friedel_coverage 0.299
_reflns_Friedel_fraction_full 0.323
_reflns_Friedel_fraction_max 0.293
_reflns_number_gt 12540
_reflns_number_total 17545
_reflns_threshold_expression 'I > 2\s(I)'
_cod_data_source_file d3dt02833j2.cif
_cod_data_source_block 3
_cod_depositor_comments 'Adding full bibliography for 7714826--7714828.cif.'
_cod_database_code 7714827
_shelx_shelxl_version_number 2018/3
_shelx_space_group_comment
;
The symmetry employed for this shelxl refinement is uniquely defined
by the following loop, which should always be used as a source of
symmetry information in preference to the above space-group names.
They are only intended as comments.
;
_olex2_refinement_description
;
1. Fixed Uiso
 At 1.2 times of:
  All C(H) groups, All N(H) groups
 At 1.5 times of:
  All C(H,H,H) groups
2. Restrained distances
 Cl5-O17 = Cl5-O18 = Cl5-O19 = Cl5-O20
 1.44 with sigma of 0.01
 O17-O18 = O17-O19 = O17-O20 = O18-O19 = O18-O20 = O19-O20
 2.35 with sigma of 0.02
 Cl3-O9 = Cl3-O10 = Cl3-O11 = Cl3-O12
 1.44 with sigma of 0.01
 O9-O10 = O9-O11 = O9-O12 = O10-O11 = O10-O12 = O11-O12
 2.35 with sigma of 0.02
3. Uiso/Uaniso restraints and constraints
Uanis(O9) \\sim Ueq, Uanis(O12) \\sim Ueq, Uanis(O29) \\sim Ueq, Uanis(O20)
\\sim Ueq, Uanis(O19) \\sim Ueq, Uanis(O10) \\sim Ueq: with sigma of 0.01 and
sigma for terminal atoms of 0.02
Uanis(C7) \\sim Ueq, Uanis(C77) \\sim Ueq, Uanis(C78) \\sim Ueq, Uanis(C79)
\\sim Ueq, Uanis(C93) \\sim Ueq, Uanis(C94) \\sim Ueq, Uanis(C114) \\sim Ueq,
Uanis(C116) \\sim Ueq, Uanis(O3) \\sim Ueq, Uanis(O8) \\sim Ueq: with sigma of
0.01 and sigma for terminal atoms of 0.02
Uanis(O11) \\sim Ueq, Uanis(O13) \\sim Ueq, Uanis(O14) \\sim Ueq, Uanis(O15)
\\sim Ueq, Uanis(O18) \\sim Ueq, Uanis(O21) \\sim Ueq, Uanis(O23) \\sim Ueq,
Uanis(O25) \\sim Ueq, Uanis(O26) \\sim Ueq, Uanis(O28) \\sim Ueq, Uanis(O32)
\\sim Ueq: with sigma of 0.01 and sigma for terminal atoms of 0.02
Uanis(C35) \\sim Ueq, Uanis(C91) \\sim Ueq, Uanis(C96) \\sim Ueq, Uanis(C97)
\\sim Ueq, Uanis(C117) \\sim Ueq, Uanis(O8) \\sim Ueq, Uanis(C13) \\sim Ueq,
Uanis(O26) \\sim Ueq, Uanis(O27) \\sim Ueq, Uanis(C13) \\sim Ueq, Uanis(O2)
\\sim Ueq, Uanis(O7) \\sim Ueq: with sigma of 0.002 and sigma for terminal
atoms of 0.001
4. Others
 Sof(O28A)=1-FVAR(1)
 Sof(O28)=FVAR(1)
 Sof(Cl5)=Sof(O17)=Sof(O18)=Sof(O19)=Sof(O20)=1-FVAR(2)
 Sof(Cl1)=Sof(O1)=Sof(O2)=Sof(O3)=Sof(O4)=FVAR(2)
 Sof(O27A)=1-FVAR(3)
 Sof(O27)=FVAR(3)
 Fixed Sof: H3(0.5) H6(0.5) H11(0.5) H14(0.5) H19(0.5) H22(0.5) H27(0.5)
 H30(0.5)
5.a Aromatic/amide H refined with riding coordinates:
 N3(H3), N6(H6), N11(H11), N14(H14), N19(H19), N22(H22), N27(H27), N30(H30),
 C2(H2), C3(H3A), C4(H4), C5(H5), C7(H7), C8(H8), C10(H10), C12(H12), C15(H15),
 C17(H17), C18(H18), C20(H20), C21(H21), C22(H22A), C23(H23), C26(H26),
 C27(H27A), C28(H28), C29(H29), C30(H30A), C32(H32), C33(H33), C34(H34),
 C35(H35), C37(H37), C38(H38), C40(H40), C42(H42), C46(H46), C47(H47), C48(H48),
  C49(H49), C50(H50), C51(H51), C53(H53), C54(H54), C56(H56), C57(H57),
 C58(H58), C59(H59), C62(H62), C64(H64), C65(H65), C67(H67), C68(H68), C70(H70),
  C72(H72), C76(H76), C77(H77), C78(H78), C79(H79), C80(H80), C81(H81),
 C83(H83), C84(H84), C86(H86), C87(H87), C88(H88), C89(H89), C92(H92), C93(H93),
  C94(H94), C95(H95), C97(H97), C98(H98), C100(H100), C102(H102), C105(H105),
 C107(H107), C108(H108), C109(H109), C110(H110), C111(H111), C113(H113),
 C114(H114), C116(H116), C117(H117), C118(H118), C119(H119)
5.b Idealised Me refined as rotating group:
 C122(H12A,H12B,H12C)
;
_olex2_submission_special_instructions 'No special instructions were received'

loop_
_space_group_symop_operation_xyz
'x, y, z'
'x+1/2, -y, z+1/2'

loop_
_atom_site_label
_atom_site_type_symbol
_atom_site_fract_x
_atom_site_fract_y
_atom_site_fract_z
_atom_site_U_iso_or_equiv
_atom_site_adp_type
_atom_site_occupancy
_atom_site_site_symmetry_order
_atom_site_calc_flag
_atom_site_refinement_flags_posn
_atom_site_refinement_flags_adp
_atom_site_refinement_flags_occupancy
_atom_site_disorder_assembly
_atom_site_disorder_group
Zn1 Zn 0.49391(14) 0.98784(9) 0.49287(7) 0.0564(5) Uani 1 1 d . . . . .
Zn2 Zn 0.35800(11) 0.70385(8) 0.36399(6) 0.0424(4) Uani 1 1 d . . . . .
Zn3 Zn 0.51621(12) 0.51292(9) 0.54808(7) 0.0499(4) Uani 1 1 d . . . . .
Zn4 Zn 0.67384(14) 0.78976(10) 0.66955(8) 0.0612(5) Uani 1 1 d . . . . .
N1 N 0.5723(12) 1.0842(6) 0.5233(5) 0.069(4) Uani 1 1 d . . . . .
N2 N 0.6409(9) 0.9831(6) 0.4665(4) 0.054(3) Uani 1 1 d . . . . .
N3 N 0.6718(9) 0.9334(7) 0.4346(5) 0.067(3) Uani 1 1 d . . . . .
H3 H 0.734064 0.932485 0.422546 0.080 Uiso 0.5 1 calc R U P . .
N4 N 0.5041(8) 0.8908(5) 0.4412(4) 0.049(2) Uani 1 1 d . . . . .
N5 N 0.4549(8) 0.7901(5) 0.3928(4) 0.046(2) Uani 1 1 d . . . . .
N6 N 0.5720(7) 0.7376(6) 0.3415(4) 0.048(2) Uani 1 1 d . . . . .
H6 H 0.632380 0.734961 0.327503 0.058 Uiso 0.5 1 calc R U P . .
N7 N 0.4952(8) 0.6910(6) 0.3296(4) 0.047(2) Uani 1 1 d . . . . .
N8 N 0.3432(8) 0.6045(5) 0.3109(3) 0.043(2) Uani 1 1 d . . . . .
N9 N 0.4933(10) 0.4079(6) 0.5022(5) 0.060(3) Uani 1 1 d . . . . .
N10 N 0.6486(9) 0.4993(6) 0.5111(4) 0.052(3) Uani 1 1 d . . . . .
N11 N 0.7264(8) 0.5445(6) 0.5187(5) 0.056(3) Uani 1 1 d . . . . .
H11 H 0.785348 0.539266 0.503759 0.067 Uiso 0.5 1 calc R U P . .
N12 N 0.6167(7) 0.6008(5) 0.5714(4) 0.046(2) Uani 1 1 d . . . . .
N13 N 0.6735(8) 0.7007(5) 0.6165(4) 0.053(3) Uani 1 1 d . . . . .
N14 N 0.8419(9) 0.7403(8) 0.6067(6) 0.081(4) Uani 1 1 d . . . . .
H14 H 0.903713 0.737839 0.594240 0.097 Uiso 0.5 1 calc R U P . .
N15 N 0.8154(10) 0.7891(6) 0.6383(5) 0.060(3) Uani 1 1 d . . . . .
N16 N 0.7570(12) 0.8843(6) 0.7039(5) 0.070(4) Uani 1 1 d . . . . .
N17 N 0.4009(10) 1.0500(6) 0.4358(5) 0.062(3) Uani 1 1 d . . . . .
N18 N 0.3459(8) 0.9825(6) 0.5175(5) 0.052(3) Uani 1 1 d . . . . .
N19 N 0.3241(8) 0.9504(6) 0.5588(5) 0.055(3) Uani 1 1 d . . . . .
H19 H 0.261314 0.949786 0.570270 0.066 Uiso 0.5 1 calc R U P . .
N20 N 0.4972(8) 0.9234(5) 0.5635(4) 0.047(2) Uani 1 1 d . . . . .
N21 N 0.5626(8) 0.8522(5) 0.6283(4) 0.049(2) Uani 1 1 d . . . . .
N22 N 0.4573(12) 0.8120(7) 0.6900(5) 0.070(3) Uani 1 1 d . . . . .
H22 H 0.397067 0.807570 0.703849 0.084 Uiso 0.5 1 calc R U P . .
N23 N 0.5412(10) 0.7831(7) 0.7102(5) 0.060(3) Uani 1 1 d . . . . .
N24 N 0.7192(12) 0.7219(7) 0.7414(5) 0.069(4) Uani 1 1 d . . . . .
N25 N 0.5428(9) 0.4527(5) 0.6214(4) 0.051(2) Uani 1 1 d . . . . .
N26 N 0.3765(9) 0.5168(5) 0.5864(4) 0.049(3) Uani 1 1 d . . . . .
N27 N 0.2981(8) 0.5471(6) 0.5628(4) 0.053(3) Uani 1 1 d . . . . .
H27 H 0.236118 0.545580 0.575150 0.063 Uiso 0.5 1 calc R U P . .
N28 N 0.4098(7) 0.5767(5) 0.5003(4) 0.046(2) Uani 1 1 d . . . . .
N29 N 0.3539(7) 0.6441(5) 0.4324(4) 0.042(2) Uani 1 1 d . . . . .
N30 N 0.1779(7) 0.6818(5) 0.4280(3) 0.044(2) Uani 1 1 d . . . . .
H30 H 0.114696 0.684721 0.438773 0.052 Uiso 0.5 1 calc R U P . .
N31 N 0.2102(7) 0.7110(5) 0.3851(4) 0.041(2) Uani 1 1 d . . . . .
N32 N 0.2757(8) 0.7749(5) 0.3019(4) 0.048(2) Uani 1 1 d . . . . .
C1 C 0.5333(16) 1.1379(8) 0.5507(6) 0.073(5) Uani 1 1 d . . . . .
C2 C 0.4333(16) 1.1398(9) 0.5637(7) 0.085(6) Uani 1 1 d . . . . .
H2 H 0.388766 1.103221 0.553461 0.102 Uiso 1 1 calc R U . . .
C3 C 0.396(2) 1.1919(10) 0.5908(9) 0.102(7) Uani 1 1 d . . . . .
H3A H 0.325237 1.192099 0.598987 0.123 Uiso 1 1 calc R U . . .
C4 C 0.461(2) 1.2472(8) 0.6075(8) 0.093(7) Uani 1 1 d . . . . .
H4 H 0.434119 1.284996 0.625943 0.112 Uiso 1 1 calc R U . . .
C5 C 0.559(2) 1.2442(9) 0.5966(7) 0.086(6) Uani 1 1 d . . . . .
H5 H 0.602515 1.279257 0.609812 0.103 Uiso 1 1 calc R U . . .
C6 C 0.6033(15) 1.1927(7) 0.5667(6) 0.068(4) Uani 1 1 d . . . . .
C7 C 0.7079(17) 1.1906(9) 0.5544(7) 0.082(5) Uani 1 1 d . U . . .
H7 H 0.753959 1.225383 0.566110 0.099 Uiso 1 1 calc R U . . .
C8 C 0.7413(17) 1.1390(8) 0.5259(6) 0.079(5) Uani 1 1 d . . . . .
H8 H 0.810744 1.137967 0.515835 0.095 Uiso 1 1 calc R U . . .
C9 C 0.6729(12) 1.0860(7) 0.5109(5) 0.059(3) Uani 1 1 d . . . . .
C10 C 0.7063(13) 1.0294(8) 0.4804(6) 0.065(4) Uani 1 1 d . . . . .
H10 H 0.775816 1.026366 0.470611 0.078 Uiso 1 1 calc R U . . .
C11 C 0.5994(10) 0.8851(7) 0.4227(5) 0.053(3) Uani 1 1 d . . . . .
C12 C 0.6267(10) 0.8347(8) 0.3895(6) 0.064(4) Uani 1 1 d . . . . .
H12 H 0.694028 0.832237 0.376658 0.077 Uiso 1 1 calc R U . . .
C13 C 0.5521(9) 0.7884(6) 0.3758(4) 0.043(2) Uani 1 1 d . U . . .
C14 C 0.4358(9) 0.8419(6) 0.4261(4) 0.038(2) Uani 1 1 d . . . . .
C15 C 0.5108(9) 0.6448(7) 0.2979(4) 0.046(3) Uani 1 1 d . . . . .
H15 H 0.575073 0.640775 0.282137 0.055 Uiso 1 1 calc R U . . .
C16 C 0.4270(9) 0.5977(6) 0.2864(4) 0.044(3) Uani 1 1 d . . . . .
C17 C 0.4423(12) 0.5483(7) 0.2477(5) 0.059(3) Uani 1 1 d . . . . .
H17 H 0.505051 0.545950 0.230396 0.071 Uiso 1 1 calc R U . . .
C18 C 0.3623(11) 0.5047(7) 0.2370(6) 0.061(4) Uani 1 1 d . . . . .
H18 H 0.369527 0.471033 0.211670 0.074 Uiso 1 1 calc R U . . .
C19 C 0.2711(11) 0.5085(6) 0.2621(5) 0.052(3) Uani 1 1 d . . . . .
C20 C 0.1840(13) 0.4645(7) 0.2519(5) 0.062(4) Uani 1 1 d . . . . .
H20 H 0.187369 0.430000 0.226946 0.075 Uiso 1 1 calc R U . . .
C21 C 0.0983(12) 0.4724(7) 0.2778(6) 0.060(4) Uani 1 1 d . . . . .
H21 H 0.041381 0.443142 0.270323 0.072 Uiso 1 1 calc R U . . .
C22 C 0.0883(12) 0.5219(8) 0.3153(6) 0.065(4) Uani 1 1 d . . . . .
H22A H 0.025744 0.526269 0.332513 0.078 Uiso 1 1 calc R U . . .
C23 C 0.1716(12) 0.5645(8) 0.3268(5) 0.062(4) Uani 1 1 d . . . . .
H23 H 0.166303 0.597419 0.352727 0.074 Uiso 1 1 calc R U . . .
C24 C 0.2627(10) 0.5595(6) 0.3009(5) 0.047(3) Uani 1 1 d . . . . .
C25 C 0.3304(9) 0.8433(6) 0.4457(4) 0.041(2) Uani 1 1 d . . . . .
C26 C 0.3086(11) 0.8129(7) 0.4901(5) 0.055(3) Uani 1 1 d . . . . .
H26 H 0.362084 0.791767 0.508936 0.066 Uiso 1 1 calc R U . . .
C27 C 0.2105(15) 0.8127(10) 0.5072(7) 0.084(5) Uani 1 1 d . . . . .
H27A H 0.194950 0.790401 0.537354 0.100 Uiso 1 1 calc R U . . .
C28 C 0.1319(13) 0.8463(12) 0.4791(10) 0.099(7) Uani 1 1 d . . . . .
H28 H 0.063474 0.847068 0.490703 0.118 Uiso 1 1 calc R U . . .
C29 C 0.1545(12) 0.8771(10) 0.4361(8) 0.079(5) Uani 1 1 d . . . . .
H29 H 0.102341 0.900430 0.417715 0.095 Uiso 1 1 calc R U . . .
C30 C 0.2516(11) 0.8749(8) 0.4191(6) 0.064(4) Uani 1 1 d . . . . .
H30A H 0.266056 0.895429 0.388159 0.077 Uiso 1 1 calc R U . . .
C31 C 0.4151(14) 0.3612(7) 0.4983(6) 0.065(4) Uani 1 1 d . . . . .
C32 C 0.3201(16) 0.3716(9) 0.5234(7) 0.080(5) Uani 1 1 d . . . . .
H32 H 0.310779 0.411846 0.543105 0.096 Uiso 1 1 calc R U . . .
C33 C 0.2442(19) 0.3244(10) 0.5190(8) 0.095(6) Uani 1 1 d . . . . .
H33 H 0.184403 0.331082 0.538054 0.114 Uiso 1 1 calc R U . . .
C34 C 0.248(2) 0.2667(11) 0.4886(10) 0.111(8) Uani 1 1 d . . . . .
H34 H 0.188970 0.238063 0.483609 0.134 Uiso 1 1 calc R U . . .
C35 C 0.3376(17) 0.2524(12) 0.4661(8) 0.093(6) Uani 1 1 d . U . . .
H35 H 0.342711 0.210243 0.448023 0.112 Uiso 1 1 calc R U . . .
C36 C 0.4251(19) 0.2975(8) 0.4681(8) 0.084(6) Uani 1 1 d . . . . .
C37 C 0.5127(18) 0.2890(9) 0.4448(9) 0.089(6) Uani 1 1 d . . . . .
H37 H 0.521812 0.247520 0.426270 0.107 Uiso 1 1 calc R U . . .
C38 C 0.5922(17) 0.3373(10) 0.4460(7) 0.088(5) Uani 1 1 d . . . . .
H38 H 0.652149 0.332207 0.426864 0.105 Uiso 1 1 calc R U . . .
C39 C 0.5770(13) 0.3951(7) 0.4779(6) 0.061(4) Uani 1 1 d . . . . .
C40 C 0.6640(12) 0.4453(8) 0.4813(5) 0.061(4) Uani 1 1 d . . . . .
H40 H 0.725663 0.439318 0.463637 0.073 Uiso 1 1 calc R U . . .
C41 C 0.7114(9) 0.5983(6) 0.5501(5) 0.048(3) Uani 1 1 d . . . . .
C42 C 0.7871(11) 0.6423(8) 0.5605(6) 0.064(4) Uani 1 1 d . . . . .
H42 H 0.851746 0.638206 0.545091 0.076 Uiso 1 1 calc R U . . .
C43 C 0.7688(10) 0.6955(7) 0.5952(6) 0.056(3) Uani 1 1 d . . . . .
C44 C 0.6041(9) 0.6529(6) 0.6029(5) 0.046(3) Uani 1 1 d . . . . .
C45 C 0.5002(10) 0.6582(7) 0.6259(5) 0.052(3) Uani 1 1 d . . . . .
C46 C 0.4826(12) 0.6290(8) 0.6726(5) 0.061(3) Uani 1 1 d . . . . .
H46 H 0.537173 0.608340 0.690986 0.073 Uiso 1 1 calc R U . . .
C47 C 0.3861(15) 0.6309(9) 0.6908(6) 0.076(4) Uani 1 1 d . . . . .
H47 H 0.372436 0.609104 0.721399 0.092 Uiso 1 1 calc R U . . .
C48 C 0.3076(13) 0.6643(10) 0.6655(7) 0.080(5) Uani 1 1 d . . . . .
H48 H 0.241346 0.666942 0.679493 0.096 Uiso 1 1 calc R U . . .
C49 C 0.3245(12) 0.6937(9) 0.6203(7) 0.073(4) Uani 1 1 d . . . . .
H49 H 0.269678 0.715640 0.602862 0.087 Uiso 1 1 calc R U . . .
C50 C 0.4229(11) 0.6914(8) 0.5999(5) 0.059(3) Uani 1 1 d . . . . .
H50 H 0.435878 0.712329 0.568980 0.071 Uiso 1 1 calc R U . . .
C51 C 0.8821(12) 0.8349(8) 0.6521(6) 0.068(4) Uani 1 1 d . . . . .
H51 H 0.949046 0.834832 0.638743 0.082 Uiso 1 1 calc R U . . .
C52 C 0.8535(12) 0.8859(8) 0.6879(7) 0.068(4) Uani 1 1 d . . . . .
C53 C 0.9216(18) 0.9389(11) 0.7056(8) 0.089(6) Uani 1 1 d . . . . .
H53 H 0.988719 0.940445 0.692398 0.107 Uiso 1 1 calc R U . . .
C54 C 0.8991(19) 0.9833(10) 0.7371(11) 0.103(7) Uani 1 1 d . . . . .
H54 H 0.948353 1.016425 0.748207 0.124 Uiso 1 1 calc R U . . .
C55 C 0.7936(18) 0.9831(8) 0.7570(8) 0.087(6) Uani 1 1 d . . . . .
C56 C 0.7578(18) 1.0329(9) 0.7916(7) 0.085(5) Uani 1 1 d . . . . .
H56 H 0.802834 1.068246 0.803422 0.102 Uiso 1 1 calc R U . . .
C57 C 0.6630(17) 1.0302(9) 0.8073(7) 0.082(5) Uani 1 1 d . . . . .
H57 H 0.641153 1.061796 0.831876 0.098 Uiso 1 1 calc R U . . .
C58 C 0.5901(19) 0.9784(9) 0.7869(7) 0.083(5) Uani 1 1 d . . . . .
H58 H 0.521002 0.978217 0.797554 0.100 Uiso 1 1 calc R U . . .
C59 C 0.6200(17) 0.9332(9) 0.7547(7) 0.083(5) Uani 1 1 d . . . . .
H59 H 0.572607 0.900259 0.741567 0.099 Uiso 1 1 calc R U . . .
C60 C 0.7250(12) 0.9331(8) 0.7387(6) 0.064(4) Uani 1 1 d . . . . .
C61 C 0.3024(9) 0.8029(6) 0.2583(5) 0.047(3) Uani 1 1 d . . . . .
C62 C 0.4081(11) 0.8098(7) 0.2475(5) 0.052(3) Uani 1 1 d . . . . .
H62 H 0.458165 0.795374 0.271046 0.062 Uiso 1 1 calc R U . . .
C63 C 0.4390(12) 0.8371(9) 0.2035(6) 0.068(4) Uani 1 1 d . . . . .
C64 C 0.3642(14) 0.8603(10) 0.1686(7) 0.078(4) Uani 1 1 d . . . . .
H64 H 0.386208 0.879031 0.138160 0.093 Uiso 1 1 calc R U . . .
C65 C 0.2612(14) 0.8563(8) 0.1777(5) 0.067(4) Uani 1 1 d . . . . .
H65 H 0.212353 0.872736 0.154206 0.080 Uiso 1 1 calc R U . . .
C66 C 0.2290(10) 0.8274(7) 0.2227(5) 0.050(3) Uani 1 1 d . . . . .
C67 C 0.1234(13) 0.8224(8) 0.2348(6) 0.066(4) Uani 1 1 d . . . . .
H67 H 0.072589 0.836659 0.211534 0.079 Uiso 1 1 calc R U . . .
C68 C 0.0945(11) 0.7978(7) 0.2786(5) 0.054(3) Uani 1 1 d . . . . .
H68 H 0.024168 0.796883 0.287271 0.064 Uiso 1 1 calc R U . . .
C69 C 0.1722(9) 0.7730(6) 0.3120(5) 0.046(3) Uani 1 1 d . . . . .
C70 C 0.1411(8) 0.7412(6) 0.3575(4) 0.044(2) Uani 1 1 d . . . . .
H70 H 0.071313 0.742203 0.367080 0.052 Uiso 1 1 calc R U . . .
C71 C 0.2554(8) 0.6476(6) 0.4520(4) 0.041(2) Uani 1 1 d . . . . .
C72 C 0.2356(10) 0.6169(7) 0.4960(5) 0.050(3) Uani 1 1 d . . . . .
H72 H 0.170006 0.620061 0.510601 0.060 Uiso 1 1 calc R U . . .
C73 C 0.3153(9) 0.5811(7) 0.5184(5) 0.050(3) Uani 1 1 d . . . . .
C74 C 0.4235(9) 0.6094(6) 0.4574(5) 0.042(2) Uani 1 1 d . . . . .
C75 C 0.5284(10) 0.6071(8) 0.4353(6) 0.061(4) Uani 1 1 d . . . . .
C76 C 0.5485(13) 0.5552(10) 0.3997(6) 0.076(5) Uani 1 1 d . . . . .
H76 H 0.497801 0.522749 0.388997 0.091 Uiso 1 1 calc R U . . .
C77 C 0.6527(15) 0.5550(11) 0.3807(7) 0.084(5) Uani 1 1 d . U . . .
H77 H 0.674522 0.519856 0.358655 0.101 Uiso 1 1 calc R U . . .
C78 C 0.7151(16) 0.6043(12) 0.3949(8) 0.093(5) Uani 1 1 d . U . . .
H78 H 0.780382 0.604934 0.379795 0.112 Uiso 1 1 calc R U . . .
C79 C 0.6971(17) 0.6564(13) 0.4296(9) 0.100(6) Uani 1 1 d . U . . .
H79 H 0.747454 0.689963 0.438637 0.120 Uiso 1 1 calc R U . . .
C80 C 0.6002(10) 0.6552(10) 0.4497(7) 0.079(5) Uani 1 1 d . . . . .
H80 H 0.583160 0.688504 0.474068 0.095 Uiso 1 1 calc R U . . .
C81 C 0.3678(11) 0.4885(7) 0.6267(5) 0.056(3) Uani 1 1 d . . . . .
H81 H 0.305340 0.490115 0.644284 0.067 Uiso 1 1 calc R U . . .
C82 C 0.4600(12) 0.4517(6) 0.6467(4) 0.054(3) Uani 1 1 d . . . . .
C83 C 0.4500(15) 0.4164(8) 0.6929(6) 0.070(4) Uani 1 1 d . . . . .
H83 H 0.386654 0.416620 0.709723 0.084 Uiso 1 1 calc R U . . .
C84 C 0.5324(13) 0.3827(7) 0.7119(5) 0.064(4) Uani 1 1 d . . . . .
H84 H 0.528064 0.360252 0.742919 0.076 Uiso 1 1 calc R U . . .
C85 C 0.6250(12) 0.3809(7) 0.6856(5) 0.055(3) Uani 1 1 d . . . . .
C86 C 0.7107(13) 0.3442(7) 0.7002(5) 0.061(4) Uani 1 1 d . . . . .
H86 H 0.709035 0.318627 0.730115 0.073 Uiso 1 1 calc R U . . .
C87 C 0.7966(14) 0.3431(7) 0.6737(6) 0.070(5) Uani 1 1 d . . . . .
H87 H 0.853505 0.315871 0.684447 0.084 Uiso 1 1 calc R U . . .
C88 C 0.8030(12) 0.3821(8) 0.6302(6) 0.063(4) Uani 1 1 d . . . . .
H88 H 0.865097 0.383529 0.612378 0.076 Uiso 1 1 calc R U . . .
C89 C 0.7180(12) 0.4180(7) 0.6139(5) 0.060(3) Uani 1 1 d . . . . .
H89 H 0.721847 0.443525 0.583997 0.072 Uiso 1 1 calc R U . . .
C90 C 0.6265(11) 0.4183(6) 0.6395(5) 0.051(3) Uani 1 1 d . . . . .
C91 C 0.8105(14) 0.6929(9) 0.7575(7) 0.069(4) Uani 1 1 d . U . . .
C92 C 0.8880(18) 0.6835(9) 0.7292(10) 0.101(8) Uani 1 1 d . . . . .
H92 H 0.878359 0.694869 0.695446 0.121 Uiso 1 1 calc R U . . .
C93 C 0.9820(17) 0.6591(11) 0.7429(9) 0.098(6) Uani 1 1 d . U . . .
H93 H 1.038054 0.654862 0.721095 0.117 Uiso 1 1 calc R U . . .
C94 C 0.987(2) 0.6392(12) 0.7970(10) 0.107(7) Uani 1 1 d . U . . .
H94 H 1.050453 0.622025 0.810044 0.128 Uiso 1 1 calc R U . . .
C95 C 0.9134(17) 0.6445(10) 0.8248(9) 0.091(6) Uani 1 1 d . . . . .
H95 H 0.919420 0.628893 0.857905 0.109 Uiso 1 1 calc R U . . .
C96 C 0.8232(17) 0.6725(11) 0.8080(9) 0.093(6) Uani 1 1 d . U . . .
C97 C 0.7440(17) 0.6803(11) 0.8375(9) 0.091(5) Uani 1 1 d . U . . .
H97 H 0.754984 0.669069 0.871168 0.109 Uiso 1 1 calc R U . . .
C98 C 0.642(2) 0.7041(8) 0.8234(7) 0.091(6) Uani 1 1 d . . . . .
H98 H 0.585282 0.706595 0.844670 0.110 Uiso 1 1 calc R U . . .
C99 C 0.6408(17) 0.7244(8) 0.7702(7) 0.079(5) Uani 1 1 d . . . . .
C100 C 0.5421(16) 0.7540(9) 0.7527(6) 0.076(5) Uani 1 1 d . . . . .
H100 H 0.482105 0.751530 0.772012 0.092 Uiso 1 1 calc R U . . .
C101 C 0.4676(11) 0.8477(7) 0.6481(5) 0.052(3) Uani 1 1 d . . . . .
C102 C 0.3843(10) 0.8795(7) 0.6263(5) 0.057(3) Uani 1 1 d . . . . .
H102 H 0.317426 0.875805 0.639474 0.068 Uiso 1 1 calc R U . . .
C103 C 0.4035(9) 0.9180(7) 0.5832(5) 0.050(3) Uani 1 1 d . . . . .
C104 C 0.5717(10) 0.8910(7) 0.5883(5) 0.052(3) Uani 1 1 d . . . . .
C105 C 0.7216(12) 0.8524(8) 0.5369(6) 0.066(4) Uani 1 1 d . . . . .
H105 H 0.682982 0.814001 0.524699 0.079 Uiso 1 1 calc R U . . .
C106 C 0.6800(10) 0.8991(7) 0.5697(5) 0.056(3) Uani 1 1 d . . . . .
C107 C 0.7368(10) 0.9553(7) 0.5883(6) 0.058(3) Uani 1 1 d . . . . .
H107 H 0.706793 0.987650 0.610326 0.070 Uiso 1 1 calc R U . . .
C108 C 0.8386(13) 0.9628(9) 0.5739(7) 0.078(5) Uani 1 1 d . . . . .
H108 H 0.879918 0.999017 0.587384 0.094 Uiso 1 1 calc R U . . .
C109 C 0.8777(12) 0.9185(10) 0.5408(7) 0.081(5) Uani 1 1 d . . . . .
H109 H 0.945904 0.925458 0.529846 0.097 Uiso 1 1 calc R U . . .
C110 C 0.8223(12) 0.8637(9) 0.5223(7) 0.071(4) Uani 1 1 d . . . . .
H110 H 0.852786 0.833036 0.499336 0.086 Uiso 1 1 calc R U . . .
C111 C 0.2722(12) 1.0095(7) 0.4923(6) 0.065(4) Uani 1 1 d . . . . .
H111 H 0.202941 1.005398 0.502375 0.078 Uiso 1 1 calc R U . . .
C112 C 0.2990(14) 1.0470(8) 0.4473(7) 0.074(5) Uani 1 1 d . . . . .
C113 C 0.2196(17) 1.0766(9) 0.4203(8) 0.092(7) Uani 1 1 d . . . . .
H113 H 0.149567 1.072561 0.429095 0.110 Uiso 1 1 calc R U . . .
C114 C 0.2547(19) 1.1156(11) 0.3759(8) 0.094(6) Uani 1 1 d . U . . .
H114 H 0.205231 1.137281 0.354987 0.113 Uiso 1 1 calc R U . . .
C115 C 0.359(2) 1.1206(8) 0.3646(7) 0.086(6) Uani 1 1 d . . . . .
C116 C 0.395(2) 1.1570(10) 0.3214(8) 0.094(6) Uani 1 1 d . U . . .
H116 H 0.346413 1.175800 0.298455 0.113 Uiso 1 1 calc R U . . .
C117 C 0.4897(19) 1.1639(13) 0.3140(9) 0.102(6) Uani 1 1 d . U . . .
H117 H 0.512629 1.191344 0.287292 0.122 Uiso 1 1 calc R U . . .
C118 C 0.563(2) 1.1304(11) 0.3460(8) 0.105(7) Uani 1 1 d . . . . .
H118 H 0.634029 1.135023 0.339146 0.126 Uiso 1 1 calc R U . . .
C119 C 0.5359(16) 1.0941(10) 0.3837(7) 0.083(5) Uani 1 1 d . . . . .
H119 H 0.586244 1.072122 0.403966 0.100 Uiso 1 1 calc R U . . .
C120 C 0.4298(18) 1.0875(8) 0.3944(6) 0.077(5) Uani 1 1 d . . . . .
Cl1 Cl 0.9017(9) 1.1140(7) 0.3688(4) 0.088(4) Uani 0.432(10) 1 d . . P . .
O1 O 0.984(3) 1.1596(14) 0.3604(12) 0.096(10) Uani 0.432(10) 1 d . . P . .
O2 O 0.864(3) 1.092(2) 0.3228(16) 0.126(12) Uani 0.432(10) 1 d . U P . .
O3 O 0.951(3) 1.0511(17) 0.3915(13) 0.100(9) Uani 0.432(10) 1 d . U P . .
O4 O 0.824(2) 1.1433(18) 0.3914(12) 0.093(9) Uani 0.432(10) 1 d . . P . .
Cl2 Cl 0.7858(5) 0.7764(4) 0.2618(3) 0.122(2) Uani 1 1 d . . . . .
O5 O 0.8416(17) 0.8368(12) 0.2847(11) 0.176(10) Uani 1 1 d . . . . .
O6 O 0.8518(15) 0.7507(12) 0.2296(8) 0.160(8) Uani 1 1 d . . . . .
O7 O 0.681(2) 0.7966(13) 0.2445(10) 0.169(8) Uani 1 1 d . U . . .
O8 O 0.7839(15) 0.7266(10) 0.3035(7) 0.129(6) Uani 1 1 d . U . . .
Cl3 Cl 0.0405(5) 0.5201(5) 0.6026(4) 0.180(5) Uani 1 1 d D . . . .
O9 O 0.1164(10) 0.5698(8) 0.6169(7) 0.128(6) Uani 1 1 d D U . . .
O10 O 0.013(3) 0.540(2) 0.5521(7) 0.37(3) Uani 1 1 d D U . . .
O11 O 0.085(2) 0.4517(9) 0.6022(14) 0.30(2) Uani 1 1 d D U . . .
O12 O -0.0519(14) 0.5216(16) 0.6296(10) 0.222(13) Uani 1 1 d D U . . .
Cl4 Cl 0.0738(5) 1.1213(4) 0.5626(3) 0.122(2) Uani 1 1 d . . . . .
O13 O 0.027(3) 1.1783(16) 0.5654(14) 0.226(13) Uani 1 1 d . U . . .
O14 O 0.185(2) 1.1205(14) 0.5512(11) 0.189(10) Uani 1 1 d . U . . .
O15 O 0.059(2) 1.0781(13) 0.6062(9) 0.176(9) Uani 1 1 d . U . . .
O16 O 0.016(2) 1.075(2) 0.5364(16) 0.267(19) Uani 1 1 d . . . . .
Cl5 Cl 0.3433(6) 0.5929(6) 0.8436(4) 0.116(4) Uani 0.568(10) 1 d D . P . .
O17 O 0.4149(14) 0.6430(9) 0.8251(8) 0.088(6) Uani 0.568(10) 1 d D . P . .
O18 O 0.339(2) 0.5366(11) 0.8094(8) 0.126(9) Uani 0.568(10) 1 d D U P . .
O19 O 0.379(3) 0.5679(19) 0.8908(8) 0.24(2) Uani 0.568(10) 1 d D U P . .
O20 O 0.2451(16) 0.625(2) 0.8486(18) 0.34(4) Uani 0.568(10) 1 d D U P . .
O21 O 0.0608(13) 0.7172(8) 0.6016(9) 0.131(6) Uani 1 1 d . U . . .
O22 O 0.2730(16) 0.8111(13) 0.7403(9) 0.164(9) Uani 1 1 d . . . . .
O23 O 0.1395(14) 0.8256(9) 0.6591(9) 0.133(6) Uani 1 1 d . U . . .
O24 O 0.1330(12) 0.9430(9) 0.5985(7) 0.115(5) Uani 1 1 d . . . . .
O25 O 0.453(2) 1.0431(12) 0.6699(10) 0.173(9) Uani 1 1 d . U . . .
O26 O 0.5392(15) 1.0340(10) 0.6544(7) 0.116(5) Uani 1 1 d . U . . .
O27 O -0.117(3) 0.383(3) 0.5130(17) 0.096(15) Uani 0.35(5) 1 d . U P . .
O27A O 0.907(2) 0.3277(18) 0.4922(10) 0.118(13) Uani 0.65(5) 1 d . . P . .
O28 O 0.650(2) 0.6428(18) 0.1688(13) 0.057(13) Uani 0.30(4) 1 d . U P . .
O28A O 0.602(5) 0.699(3) 0.1544(18) 0.26(3) Uani 0.70(4) 1 d . . P . .
O29 O 0.628(3) 0.949(2) 0.2979(13) 0.267(16) Uani 1 1 d . U . . .
O30 O 0.8760(11) 0.9166(7) 0.4059(6) 0.106(5) Uani 1 1 d . . . . .
O31 O 0.8946(10) 0.7780(8) 0.3914(6) 0.108(5) Uani 1 1 d . . . . .
O32 O 0.9742(10) 0.6803(8) 0.4599(7) 0.107(5) Uani 1 1 d . U . . .
O33 O 0.9088(11) 0.5423(8) 0.4694(7) 0.108(5) Uani 1 1 d . . . . .
N33 N 0.3162(15) 0.4687(9) 0.4140(6) 0.091(5) Uani 1 1 d . . . . .
C121 C 0.2357(17) 0.4663(11) 0.4260(8) 0.085(5) Uani 1 1 d . . . . .
C122 C 0.134(2) 0.4622(14) 0.4393(11) 0.124(9) Uani 1 1 d . . . . .
H12A H 0.106673 0.415917 0.431188 0.186 Uiso 1 1 calc R U . . .
H12B H 0.093883 0.497662 0.421388 0.186 Uiso 1 1 calc R U . . .
H12C H 0.127908 0.470287 0.474766 0.186 Uiso 1 1 calc R U . . .

loop_
_atom_site_aniso_label
_atom_site_aniso_U_11
_atom_site_aniso_U_22
_atom_site_aniso_U_33
_atom_site_aniso_U_23
_atom_site_aniso_U_13
_atom_site_aniso_U_12
Zn1 0.0589(10) 0.0473(9) 0.0627(11) -0.0115(8) -0.0104(8) 0.0000(8)
Zn2 0.0390(7) 0.0467(8) 0.0415(8) -0.0019(7) -0.0020(6) -0.0019(6)
Zn3 0.0505(9) 0.0489(9) 0.0502(9) 0.0040(8) -0.0039(7) 0.0023(7)
Zn4 0.0616(11) 0.0510(10) 0.0703(13) -0.0061(9) -0.0214(9) 0.0011(8)
N1 0.110(11) 0.036(6) 0.060(7) -0.012(5) -0.035(7) -0.005(6)
N2 0.056(6) 0.050(6) 0.056(6) -0.014(5) -0.004(5) -0.015(5)
N3 0.047(6) 0.067(7) 0.087(9) -0.027(7) 0.001(6) -0.017(5)
N4 0.047(5) 0.050(6) 0.050(6) -0.016(5) 0.003(4) -0.002(4)
N5 0.050(5) 0.046(5) 0.042(5) -0.007(4) -0.012(4) 0.001(4)
N6 0.034(5) 0.057(6) 0.054(6) -0.018(5) 0.007(4) -0.002(4)
N7 0.040(5) 0.048(5) 0.052(6) -0.007(5) -0.005(4) -0.008(4)
N8 0.052(6) 0.035(5) 0.040(5) -0.002(4) -0.006(4) -0.001(4)
N9 0.071(8) 0.053(6) 0.056(7) 0.000(5) -0.010(6) 0.004(6)
N10 0.056(6) 0.042(5) 0.058(7) 0.004(5) -0.010(5) 0.010(5)
N11 0.044(5) 0.048(6) 0.076(8) -0.008(5) -0.001(5) 0.004(4)
N12 0.043(5) 0.043(5) 0.053(6) -0.001(4) -0.010(4) 0.007(4)
N13 0.047(6) 0.043(5) 0.069(7) -0.007(5) -0.018(5) 0.008(4)
N14 0.041(6) 0.079(9) 0.122(12) -0.008(9) -0.010(7) -0.008(6)
N15 0.053(6) 0.050(6) 0.076(8) -0.010(6) -0.020(6) 0.004(5)
N16 0.100(10) 0.039(6) 0.070(8) -0.003(5) -0.031(7) -0.003(6)
N17 0.076(8) 0.045(6) 0.064(7) -0.011(5) -0.018(6) 0.013(5)
N18 0.044(6) 0.055(6) 0.058(7) -0.019(5) -0.011(5) 0.007(5)
N19 0.037(5) 0.056(6) 0.072(8) -0.013(6) -0.016(5) 0.003(4)
N20 0.051(6) 0.046(5) 0.044(5) -0.011(4) -0.020(4) 0.002(4)
N21 0.054(6) 0.040(5) 0.051(6) 0.001(5) -0.010(5) 0.001(4)
N22 0.089(9) 0.072(8) 0.049(7) 0.007(6) 0.000(6) -0.002(7)
N23 0.063(7) 0.063(7) 0.053(7) -0.007(6) -0.017(6) 0.001(5)
N24 0.090(10) 0.055(7) 0.062(8) -0.004(6) -0.017(7) -0.003(6)
N25 0.066(7) 0.041(5) 0.045(6) 0.006(4) -0.011(5) -0.005(5)
N26 0.053(6) 0.045(6) 0.048(6) 0.006(5) -0.007(5) 0.001(4)
N27 0.040(5) 0.067(7) 0.051(6) 0.017(5) 0.003(4) 0.011(5)
N28 0.039(5) 0.048(5) 0.051(6) 0.003(4) 0.000(4) -0.003(4)
N29 0.040(5) 0.043(5) 0.042(5) 0.005(4) -0.003(4) 0.001(4)
N30 0.040(5) 0.054(6) 0.037(5) 0.001(4) -0.006(4) -0.004(4)
N31 0.030(4) 0.048(5) 0.046(6) -0.005(4) -0.005(4) -0.002(4)
N32 0.051(6) 0.046(6) 0.047(6) -0.004(4) -0.009(5) 0.003(4)
C1 0.117(15) 0.053(8) 0.049(8) -0.011(7) -0.031(9) 0.001(9)
C2 0.096(13) 0.064(10) 0.093(13) -0.036(9) -0.037(11) 0.024(9)
C3 0.135(19) 0.069(11) 0.103(15) -0.039(11) -0.025(14) 0.011(11)
C4 0.132(19) 0.042(8) 0.105(15) -0.027(9) -0.040(13) 0.008(9)
C5 0.128(17) 0.052(9) 0.076(11) -0.021(8) -0.033(11) -0.002(10)
C6 0.107(13) 0.042(7) 0.053(8) -0.017(6) -0.024(8) 0.009(7)
C7 0.112(10) 0.063(8) 0.072(8) -0.014(7) -0.014(8) -0.022(7)
C8 0.127(15) 0.053(8) 0.057(9) -0.013(7) -0.017(9) -0.031(9)
C9 0.066(9) 0.054(8) 0.056(8) -0.007(6) -0.013(6) -0.023(6)
C10 0.069(9) 0.056(8) 0.069(9) -0.016(7) -0.004(7) -0.027(7)
C11 0.042(6) 0.063(8) 0.053(7) -0.011(6) -0.006(5) -0.012(5)
C12 0.041(6) 0.080(10) 0.071(9) -0.021(8) 0.011(6) -0.009(6)
C13 0.042(3) 0.042(3) 0.044(3) -0.003(2) 0.000(2) -0.002(2)
C14 0.051(6) 0.037(5) 0.026(5) -0.007(4) -0.005(4) -0.005(4)
C15 0.038(6) 0.056(7) 0.043(6) -0.009(5) 0.001(5) 0.004(5)
C16 0.056(7) 0.030(5) 0.046(6) -0.005(5) -0.008(5) 0.004(5)
C17 0.069(8) 0.052(7) 0.056(8) -0.016(6) 0.002(6) 0.007(6)
C18 0.061(8) 0.046(7) 0.076(9) -0.022(7) -0.011(7) 0.004(6)
C19 0.067(8) 0.036(6) 0.054(7) -0.008(5) -0.003(6) 0.001(5)
C20 0.080(10) 0.048(7) 0.057(8) -0.015(6) -0.021(7) -0.005(7)
C21 0.071(9) 0.042(7) 0.067(9) -0.001(6) -0.022(7) -0.017(6)
C22 0.060(8) 0.059(8) 0.076(10) 0.001(7) -0.012(7) -0.021(7)
C23 0.068(9) 0.061(8) 0.056(8) 0.002(6) -0.007(7) -0.015(7)
C24 0.053(7) 0.039(6) 0.048(7) -0.002(5) -0.013(5) 0.000(5)
C25 0.040(6) 0.040(6) 0.042(6) -0.006(5) -0.005(5) 0.002(4)
C26 0.057(8) 0.046(7) 0.062(8) -0.003(6) 0.007(6) -0.001(5)
C27 0.087(12) 0.079(11) 0.086(12) -0.020(9) 0.036(10) -0.016(9)
C28 0.040(8) 0.104(15) 0.15(2) -0.059(15) 0.003(10) 0.009(8)
C29 0.046(8) 0.087(12) 0.104(14) -0.024(11) -0.017(9) 0.015(7)
C30 0.051(7) 0.068(9) 0.072(9) -0.008(7) -0.007(7) 0.010(6)
C31 0.089(11) 0.048(7) 0.058(8) 0.008(6) -0.016(8) -0.012(7)
C32 0.100(13) 0.064(10) 0.075(11) -0.010(8) 0.003(10) -0.031(9)
C33 0.112(16) 0.076(12) 0.097(14) -0.015(10) 0.013(12) -0.028(11)
C34 0.124(19) 0.069(12) 0.14(2) 0.014(13) -0.037(16) -0.033(12)
C35 0.095(6) 0.093(6) 0.093(6) -0.001(2) 0.000(2) -0.001(2)
C36 0.125(18) 0.048(9) 0.079(12) -0.009(8) -0.038(12) -0.004(9)
C37 0.104(15) 0.045(8) 0.118(16) -0.023(9) -0.026(13) -0.012(9)
C38 0.106(14) 0.082(12) 0.074(11) -0.015(9) -0.017(10) 0.018(10)
C39 0.080(10) 0.042(7) 0.059(8) -0.002(6) -0.013(7) 0.008(6)
C40 0.069(9) 0.062(8) 0.052(8) -0.006(6) -0.008(6) 0.021(7)
C41 0.039(6) 0.050(6) 0.055(7) 0.004(6) -0.009(5) 0.004(5)
C42 0.044(7) 0.064(8) 0.083(10) -0.005(7) 0.004(6) 0.018(6)
C43 0.041(6) 0.054(7) 0.071(9) -0.008(6) -0.013(6) -0.001(5)
C44 0.043(6) 0.045(6) 0.049(7) 0.003(5) -0.017(5) 0.004(5)
C45 0.048(7) 0.067(8) 0.041(6) -0.005(6) -0.009(5) 0.006(6)
C46 0.073(9) 0.069(9) 0.040(7) 0.010(6) -0.006(6) 0.008(7)
C47 0.091(12) 0.072(10) 0.067(10) 0.007(8) 0.004(9) 0.013(9)
C48 0.058(9) 0.101(13) 0.082(12) -0.011(10) 0.011(8) -0.015(9)
C49 0.057(8) 0.086(11) 0.075(11) -0.017(9) -0.012(7) 0.025(8)
C50 0.055(7) 0.067(8) 0.054(8) -0.003(6) -0.010(6) 0.016(6)
C51 0.058(8) 0.062(9) 0.083(11) -0.005(8) -0.014(7) -0.003(7)
C52 0.058(8) 0.060(8) 0.086(11) 0.004(8) -0.024(8) -0.015(7)
C53 0.105(15) 0.078(12) 0.083(12) 0.003(10) -0.018(11) -0.022(10)
C54 0.107(17) 0.057(10) 0.15(2) -0.011(12) -0.008(15) -0.021(10)
C55 0.117(16) 0.051(9) 0.092(13) 0.008(9) -0.042(12) -0.008(9)
C56 0.118(16) 0.052(9) 0.085(12) -0.018(8) -0.001(11) -0.023(9)
C57 0.109(15) 0.059(9) 0.078(11) 0.000(8) -0.024(11) 0.014(9)
C58 0.123(16) 0.066(10) 0.060(10) -0.009(8) -0.009(10) 0.005(10)
C59 0.118(16) 0.050(8) 0.079(11) -0.003(8) -0.032(11) 0.000(9)
C60 0.068(9) 0.049(8) 0.075(10) 0.023(7) -0.020(8) -0.009(6)
C61 0.048(6) 0.040(6) 0.052(7) -0.006(5) -0.004(5) 0.003(5)
C62 0.057(7) 0.056(7) 0.043(7) 0.000(6) 0.004(5) -0.005(6)
C63 0.057(8) 0.090(11) 0.057(8) 0.014(8) 0.009(6) -0.006(7)
C64 0.073(10) 0.092(12) 0.069(10) 0.010(9) 0.009(8) -0.003(9)
C65 0.094(12) 0.061(9) 0.045(7) -0.002(6) -0.007(7) 0.001(8)
C66 0.057(7) 0.057(7) 0.037(6) 0.001(5) -0.008(5) -0.008(6)
C67 0.079(10) 0.061(8) 0.056(8) 0.009(7) -0.019(7) 0.002(7)
C68 0.056(7) 0.052(7) 0.053(7) 0.008(6) -0.014(6) -0.007(6)
C69 0.040(6) 0.043(6) 0.056(7) 0.001(5) -0.008(5) -0.001(5)
C70 0.034(5) 0.050(6) 0.046(6) 0.001(5) -0.008(4) 0.001(4)
C71 0.040(5) 0.043(6) 0.040(6) -0.008(5) -0.004(4) -0.008(4)
C72 0.046(6) 0.057(7) 0.047(7) 0.006(6) -0.005(5) -0.002(5)
C73 0.046(6) 0.060(7) 0.043(6) 0.009(6) -0.002(5) -0.005(5)
C74 0.036(6) 0.043(6) 0.048(6) 0.000(5) -0.001(5) 0.008(4)
C75 0.044(7) 0.067(8) 0.072(9) 0.027(7) 0.013(6) 0.018(6)
C76 0.068(10) 0.094(12) 0.065(9) 0.021(9) 0.010(7) 0.031(9)
C77 0.076(8) 0.095(9) 0.081(9) 0.016(7) 0.017(7) 0.031(8)
C78 0.078(9) 0.110(10) 0.093(9) 0.032(8) 0.019(8) 0.015(8)
C79 0.080(9) 0.120(11) 0.100(10) 0.024(9) 0.001(8) 0.002(8)
C80 0.034(6) 0.106(13) 0.096(12) 0.039(10) -0.016(7) -0.006(7)
C81 0.066(8) 0.055(7) 0.045(7) 0.014(6) -0.004(6) -0.005(6)
C82 0.086(10) 0.039(6) 0.036(6) -0.001(5) -0.008(6) 0.001(6)
C83 0.096(12) 0.058(8) 0.054(8) 0.007(7) -0.012(8) -0.007(8)
C84 0.096(11) 0.046(7) 0.048(7) 0.010(6) -0.011(7) 0.005(7)
C85 0.083(10) 0.047(7) 0.034(6) 0.002(5) -0.017(6) -0.004(6)
C86 0.088(11) 0.048(7) 0.047(7) 0.004(6) -0.006(7) 0.005(7)
C87 0.087(11) 0.041(7) 0.081(10) -0.002(7) -0.039(9) 0.018(7)
C88 0.056(8) 0.059(8) 0.073(10) -0.001(7) -0.016(7) 0.013(6)
C89 0.074(9) 0.051(7) 0.055(8) 0.011(6) -0.004(7) -0.004(6)
C90 0.069(8) 0.032(6) 0.052(7) 0.000(5) -0.013(6) -0.002(5)
C91 0.069(4) 0.069(4) 0.070(4) -0.001(2) -0.002(2) -0.002(2)
C92 0.110(16) 0.053(9) 0.137(19) 0.007(10) -0.053(15) -0.003(9)
C93 0.091(10) 0.089(10) 0.112(10) 0.003(9) -0.023(8) -0.003(8)
C94 0.105(11) 0.090(10) 0.125(11) -0.003(9) -0.038(9) 0.003(9)
C95 0.095(14) 0.069(11) 0.107(15) -0.002(10) -0.036(12) -0.003(10)
C96 0.093(6) 0.092(6) 0.094(6) -0.002(2) 0.000(2) -0.001(2)
C97 0.092(6) 0.090(6) 0.091(6) 0.001(2) -0.001(2) -0.001(2)
C98 0.15(2) 0.044(8) 0.080(12) -0.001(8) -0.017(12) -0.005(10)
C99 0.114(15) 0.044(7) 0.078(11) -0.003(8) -0.035(11) -0.008(8)
C100 0.100(13) 0.070(10) 0.058(9) -0.007(8) -0.009(8) -0.018(9)
C101 0.063(8) 0.045(6) 0.048(7) -0.015(5) -0.009(6) 0.003(5)
C102 0.045(6) 0.062(8) 0.063(8) -0.007(7) -0.001(6) 0.003(6)
C103 0.041(6) 0.046(6) 0.064(8) -0.011(6) -0.011(5) 0.006(5)
C104 0.049(7) 0.042(6) 0.064(8) -0.024(6) -0.009(6) 0.003(5)
C105 0.060(8) 0.058(8) 0.080(10) -0.011(7) -0.015(7) 0.011(6)
C106 0.046(7) 0.060(8) 0.062(8) -0.017(6) -0.011(6) 0.005(6)
C107 0.052(7) 0.045(7) 0.078(9) -0.008(7) -0.009(7) 0.000(5)
C108 0.067(10) 0.067(9) 0.101(13) -0.021(9) 0.004(9) -0.002(7)
C109 0.052(8) 0.091(12) 0.099(13) -0.011(10) 0.015(8) -0.011(8)
C110 0.059(8) 0.068(9) 0.088(11) -0.017(8) 0.011(8) 0.014(7)
C111 0.057(8) 0.051(7) 0.088(11) -0.022(7) -0.028(7) 0.001(6)
C112 0.095(12) 0.045(7) 0.080(11) -0.012(7) -0.049(10) 0.009(7)
C113 0.112(15) 0.056(9) 0.106(15) -0.020(9) -0.059(12) 0.008(9)
C114 0.108(10) 0.083(9) 0.091(10) 0.001(8) -0.025(9) 0.013(8)
C115 0.16(2) 0.040(7) 0.057(9) 0.000(7) -0.021(10) 0.003(10)
C116 0.130(11) 0.069(8) 0.082(9) 0.002(7) -0.023(8) 0.005(8)
C117 0.103(7) 0.101(7) 0.101(7) 0.000(2) 0.001(2) 0.001(2)
C118 0.15(2) 0.074(12) 0.092(14) 0.012(11) -0.022(14) 0.011(12)
C119 0.099(13) 0.082(12) 0.070(11) 0.012(9) -0.001(9) 0.036(10)
C120 0.139(18) 0.045(7) 0.046(8) 0.001(6) -0.014(9) 0.012(9)
Cl1 0.085(7) 0.104(8) 0.075(6) 0.014(6) -0.006(5) -0.027(6)
O1 0.11(2) 0.065(16) 0.12(2) -0.031(16) 0.033(19) -0.037(15)
O2 0.126(12) 0.126(12) 0.126(12) 0.0000(12) 0.0017(12) 0.0000(12)
O3 0.095(16) 0.091(16) 0.114(18) 0.034(15) -0.021(14) -0.017(14)
O4 0.071(18) 0.12(2) 0.09(2) -0.004(18) -0.034(16) -0.023(16)
Cl2 0.091(4) 0.145(5) 0.132(5) 0.012(4) 0.013(3) -0.001(4)
O5 0.117(15) 0.154(19) 0.26(3) -0.022(18) -0.002(16) -0.059(14)
O6 0.125(14) 0.182(19) 0.176(18) -0.033(15) 0.100(14) 0.010(14)
O7 0.168(8) 0.169(8) 0.169(8) 0.0001(12) 0.0021(12) 0.0003(12)
O8 0.129(6) 0.129(6) 0.129(6) 0.0012(12) 0.0013(12) -0.0004(12)
Cl3 0.074(4) 0.196(8) 0.270(11) 0.141(8) -0.007(5) -0.010(4)
O9 0.069(8) 0.139(12) 0.177(15) -0.044(11) 0.022(9) -0.015(8)
O10 0.37(3) 0.37(3) 0.36(3) 0.01(2) 0.03(2) 0.00(2)
O11 0.31(3) 0.27(3) 0.33(3) 0.03(2) -0.08(2) 0.03(2)
O12 0.175(18) 0.27(2) 0.23(2) -0.009(18) 0.041(17) -0.063(17)
Cl4 0.103(4) 0.119(5) 0.146(5) -0.017(4) 0.043(4) -0.009(3)
O13 0.25(2) 0.176(18) 0.25(2) 0.020(16) 0.056(18) 0.086(17)
O14 0.164(16) 0.167(16) 0.24(2) -0.058(15) 0.021(15) -0.068(14)
O15 0.212(18) 0.169(15) 0.148(14) 0.035(13) 0.058(14) 0.055(14)
O16 0.16(2) 0.30(4) 0.33(4) -0.13(4) -0.04(3) -0.11(3)
Cl5 0.063(4) 0.153(9) 0.133(8) -0.045(7) 0.048(5) -0.029(5)
O17 0.072(13) 0.106(16) 0.086(14) 0.016(12) 0.019(11) 0.007(11)
O18 0.097(15) 0.17(2) 0.111(16) 0.020(16) 0.004(13) -0.029(15)
O19 0.23(3) 0.23(3) 0.25(3) -0.04(2) 0.00(2) -0.02(2)
O20 0.33(5) 0.33(5) 0.35(5) 0.01(2) -0.01(2) 0.00(2)
O21 0.101(10) 0.091(9) 0.203(16) -0.030(10) 0.029(10) -0.018(8)
O22 0.121(14) 0.21(2) 0.163(18) -0.047(16) 0.072(13) -0.057(14)
O23 0.102(10) 0.111(11) 0.185(15) -0.025(11) 0.006(10) 0.000(9)
O24 0.080(9) 0.128(13) 0.135(13) -0.020(10) -0.007(9) 0.008(8)
O25 0.206(19) 0.124(13) 0.187(17) -0.039(13) -0.010(15) -0.041(14)
O26 0.116(5) 0.116(5) 0.116(5) -0.0004(12) 0.0015(12) -0.0001(12)
O27 0.096(15) 0.096(15) 0.096(15) 0.0001(12) 0.0014(12) 0.0001(12)
O27A 0.095(17) 0.15(3) 0.105(18) 0.014(17) 0.004(13) -0.033(17)
O28 0.029(14) 0.073(19) 0.071(19) -0.021(13) 0.030(11) -0.009(11)
O28A 0.27(6) 0.35(7) 0.17(4) 0.04(4) -0.06(4) 0.08(5)
O29 0.33(3) 0.25(2) 0.22(2) 0.062(18) -0.061(19) 0.075(19)
O30 0.079(8) 0.088(9) 0.150(13) -0.035(9) 0.000(8) -0.019(7)
O31 0.067(8) 0.115(10) 0.142(13) 0.036(10) 0.004(8) 0.023(7)
O32 0.067(7) 0.101(9) 0.152(12) 0.039(9) 0.024(7) 0.009(6)
O33 0.076(8) 0.100(10) 0.148(14) 0.005(9) 0.007(8) 0.010(7)
N33 0.103(13) 0.101(12) 0.069(9) -0.003(8) -0.008(9) 0.027(10)
C121 0.078(13) 0.087(12) 0.089(13) -0.001(10) 0.001(10) 0.027(10)
C122 0.13(2) 0.101(17) 0.14(2) 0.009(16) -0.011(17) -0.008(15)

loop_
_atom_type_symbol
_atom_type_description
_atom_type_scat_dispersion_real
_atom_type_scat_dispersion_imag
_atom_type_scat_source
C C 0.0181 0.0091 'International Tables Vol C Tables 4.2.6.8 and 6.1.1.4'
H H 0.0000 0.0000 'International Tables Vol C Tables 4.2.6.8 and 6.1.1.4'
Cl Cl 0.3639 0.7018 'International Tables Vol C Tables 4.2.6.8 and 6.1.1.4'
N N 0.0311 0.0180 'International Tables Vol C Tables 4.2.6.8 and 6.1.1.4'
O O 0.0492 0.0322 'International Tables Vol C Tables 4.2.6.8 and 6.1.1.4'
Zn Zn -1.5491 0.6778 'International Tables Vol C Tables 4.2.6.8 and 6.1.1.4'

loop_
_geom_angle_atom_site_label_1
_geom_angle_atom_site_label_2
_geom_angle_atom_site_label_3
_geom_angle
_geom_angle_site_symmetry_1
_geom_angle_site_symmetry_3
_geom_angle_publ_flag
N1 Zn1 N4 147.3(5) . . ?
N1 Zn1 N17 93.1(4) . . ?
N1 Zn1 N20 97.6(4) . . ?
N2 Zn1 N1 75.3(5) . . ?
N2 Zn1 N4 72.2(4) . . ?
N2 Zn1 N17 105.9(5) . . ?
N2 Zn1 N20 105.2(4) . . ?
N17 Zn1 N4 92.5(4) . . ?
N18 Zn1 N1 110.0(5) . . ?
N18 Zn1 N2 174.4(4) . . ?
N18 Zn1 N4 102.6(4) . . ?
N18 Zn1 N17 75.9(5) . . ?
N18 Zn1 N20 72.9(4) . . ?
N20 Zn1 N4 94.1(4) . . ?
N20 Zn1 N17 148.8(5) . . ?
N5 Zn2 N8 147.8(4) . . ?
N5 Zn2 N32 94.0(4) . . ?
N7 Zn2 N5 75.8(4) . . ?
N7 Zn2 N8 72.1(4) . . ?
N7 Zn2 N29 111.0(4) . . ?
N7 Zn2 N32 97.5(4) . . ?
N8 Zn2 N32 89.9(3) . . ?
N29 Zn2 N5 96.5(4) . . ?
N29 Zn2 N8 95.3(3) . . ?
N29 Zn2 N32 151.2(4) . . ?
N31 Zn2 N5 112.9(4) . . ?
N31 Zn2 N7 168.7(4) . . ?
N31 Zn2 N8 99.0(4) . . ?
N31 Zn2 N29 76.1(4) . . ?
N31 Zn2 N32 75.2(4) . . ?
N10 Zn3 N9 74.5(5) . . ?
N10 Zn3 N12 74.7(4) . . ?
N10 Zn3 N25 104.1(4) . . ?
N10 Zn3 N26 174.6(4) . . ?
N10 Zn3 N28 107.8(4) . . ?
N12 Zn3 N9 149.2(5) . . ?
N12 Zn3 N25 93.1(4) . . ?
N12 Zn3 N28 96.1(3) . . ?
N25 Zn3 N9 92.5(4) . . ?
N26 Zn3 N9 100.7(5) . . ?
N26 Zn3 N12 110.0(4) . . ?
N26 Zn3 N25 73.4(4) . . ?
N26 Zn3 N28 74.7(4) . . ?
N28 Zn3 N9 95.0(4) . . ?
N28 Zn3 N25 148.1(4) . . ?
N13 Zn4 N16 149.3(5) . . ?
N13 Zn4 N24 96.2(4) . . ?
N15 Zn4 N13 73.8(4) . . ?
N15 Zn4 N16 75.6(5) . . ?
N15 Zn4 N21 112.8(5) . . ?
N15 Zn4 N23 171.3(5) . . ?
N15 Zn4 N24 97.0(5) . . ?
N16 Zn4 N24 89.4(4) . . ?
N21 Zn4 N13 95.3(4) . . ?
N21 Zn4 N16 94.6(4) . . ?
N21 Zn4 N24 150.1(5) . . ?
N23 Zn4 N13 107.7(5) . . ?
N23 Zn4 N16 102.9(5) . . ?
N23 Zn4 N21 75.8(5) . . ?
N23 Zn4 N24 74.4(5) . . ?
C1 N1 Zn1 130.0(13) . . ?
C9 N1 Zn1 111.3(9) . . ?
C9 N1 C1 118.7(13) . . ?
N3 N2 Zn1 122.8(8) . . ?
C10 N2 Zn1 118.9(11) . . ?
C10 N2 N3 118.3(13) . . ?
N2 N3 H3 122.5 . . ?
N2 N3 C11 114.9(12) . . ?
C11 N3 H3 122.5 . . ?
C11 N4 Zn1 110.4(8) . . ?
C11 N4 C14 115.8(10) . . ?
C14 N4 Zn1 133.8(8) . . ?
C13 N5 Zn2 113.2(7) . . ?
C13 N5 C14 114.9(10) . . ?
C14 N5 Zn2 131.8(8) . . ?
N7 N6 H6 120.8 . . ?
N7 N6 C13 118.4(9) . . ?
C13 N6 H6 120.8 . . ?
N6 N7 Zn2 116.8(8) . . ?
C15 N7 Zn2 123.4(8) . . ?
C15 N7 N6 119.8(11) . . ?
C16 N8 Zn2 109.2(7) . . ?
C16 N8 C24 118.6(10) . . ?
C24 N8 Zn2 132.1(8) . . ?
C31 N9 Zn3 133.2(11) . . ?
C39 N9 Zn3 108.9(10) . . ?
C39 N9 C31 117.9(13) . . ?
N11 N10 Zn3 119.0(9) . . ?
C40 N10 Zn3 122.5(10) . . ?
C40 N10 N11 118.3(13) . . ?
N10 N11 H11 120.9 . . ?
N10 N11 C41 118.1(11) . . ?
C41 N11 H11 120.9 . . ?
C41 N12 Zn3 112.5(8) . . ?
C44 N12 Zn3 132.6(9) . . ?
C44 N12 C41 114.8(10) . . ?
C43 N13 Zn4 109.3(8) . . ?
C44 N13 Zn4 134.2(9) . . ?
C44 N13 C43 116.4(11) . . ?
N15 N14 H14 122.5 . . ?
C43 N14 H14 122.5 . . ?
C43 N14 N15 115.0(13) . . ?
N14 N15 Zn4 121.4(9) . . ?
C51 N15 Zn4 119.0(12) . . ?
C51 N15 N14 119.5(14) . . ?
C52 N16 Zn4 109.0(10) . . ?
C52 N16 C60 119.7(12) . . ?
C60 N16 Zn4 131.1(12) . . ?
C112 N17 Zn1 109.2(10) . . ?
C112 N17 C120 118.7(14) . . ?
C120 N17 Zn1 132.1(12) . . ?
N19 N18 Zn1 121.1(8) . . ?
C111 N18 Zn1 120.3(12) . . ?
C111 N18 N19 118.5(13) . . ?
N18 N19 H19 121.5 . . ?
N18 N19 C103 117.1(11) . . ?
C103 N19 H19 121.5 . . ?
C103 N20 Zn1 111.7(8) . . ?
C104 N20 Zn1 133.3(10) . . ?
C104 N20 C103 115.1(12) . . ?
C101 N21 Zn4 111.3(8) . . ?
C104 N21 Zn4 131.7(9) . . ?
C104 N21 C101 117.0(11) . . ?
N23 N22 H22 121.0 . . ?
N23 N22 C101 118.1(14) . . ?
C101 N22 H22 121.0 . . ?
N22 N23 Zn4 116.1(10) . . ?
C100 N23 Zn4 120.7(12) . . ?
C100 N23 N22 123.2(15) . . ?
C91 N24 Zn4 132.5(13) . . ?
C99 N24 Zn4 106.4(11) . . ?
C99 N24 C91 120.4(15) . . ?
C82 N25 Zn3 110.4(8) . . ?
C82 N25 C90 118.2(11) . . ?
C90 N25 Zn3 131.4(10) . . ?
N27 N26 Zn3 116.1(8) . . ?
C81 N26 Zn3 121.0(10) . . ?
C81 N26 N27 122.8(13) . . ?
N26 N27 H27 120.3 . . ?
N26 N27 C73 119.3(10) . . ?
C73 N27 H27 120.3 . . ?
C73 N28 Zn3 112.6(8) . . ?
C73 N28 C74 115.3(10) . . ?
C74 N28 Zn3 132.0(8) . . ?
C71 N29 Zn2 109.4(7) . . ?
C74 N29 Zn2 133.2(8) . . ?
C74 N29 C71 117.4(10) . . ?
N31 N30 H30 124.1 . . ?
C71 N30 H30 124.1 . . ?
C71 N30 N31 111.8(9) . . ?
N30 N31 Zn2 121.4(7) . . ?
C70 N31 Zn2 121.3(9) . . ?
C70 N31 N30 117.2(10) . . ?
C61 N32 Zn2 136.2(8) . . ?
C61 N32 C69 116.7(10) . . ?
C69 N32 Zn2 105.8(8) . . ?
N1 C1 C6 118.0(18) . . ?
C2 C1 N1 121.7(15) . . ?
C2 C1 C6 120.2(15) . . ?
C1 C2 H2 119.2 . . ?
C3 C2 C1 122(2) . . ?
C3 C2 H2 119.2 . . ?
C2 C3 H3A 119.6 . . ?
C2 C3 C4 121(2) . . ?
C4 C3 H3A 119.6 . . ?
C3 C4 H4 121.1 . . ?
C5 C4 C3 117.9(18) . . ?
C5 C4 H4 121.1 . . ?
C4 C5 H5 117.6 . . ?
C4 C5 C6 124.8(17) . . ?
C6 C5 H5 117.6 . . ?
C5 C6 C1 114.6(19) . . ?
C7 C6 C1 120.8(15) . . ?
C7 C6 C5 124.5(16) . . ?
C6 C7 H7 120.5 . . ?
C8 C7 C6 119.0(16) . . ?
C8 C7 H7 120.5 . . ?
C7 C8 H8 120.2 . . ?
C7 C8 C9 120(2) . . ?
C9 C8 H8 120.2 . . ?
N1 C9 C8 123.8(15) . . ?
N1 C9 C10 115.1(11) . . ?
C8 C9 C10 121.2(15) . . ?
N2 C10 C9 119.3(15) . . ?
N2 C10 H10 120.4 . . ?
C9 C10 H10 120.4 . . ?
N3 C11 C12 116.9(12) . . ?
N4 C11 N3 119.7(12) . . ?
N4 C11 C12 123.3(11) . . ?
C11 C12 H12 121.7 . . ?
C13 C12 C11 116.6(12) . . ?
C13 C12 H12 121.7 . . ?
N5 C13 N6 115.6(10) . . ?
N5 C13 C12 123.9(11) . . ?
C12 C13 N6 120.4(11) . . ?
N4 C14 N5 125.3(11) . . ?
N4 C14 C25 119.2(10) . . ?
N5 C14 C25 115.5(10) . . ?
N7 C15 H15 121.3 . . ?
N7 C15 C16 117.4(11) . . ?
C16 C15 H15 121.3 . . ?
N8 C16 C15 117.7(10) . . ?
N8 C16 C17 125.0(12) . . ?
C17 C16 C15 117.3(12) . . ?
C16 C17 H17 121.7 . . ?
C18 C17 C16 116.6(14) . . ?
C18 C17 H17 121.7 . . ?
C17 C18 H18 119.3 . . ?
C17 C18 C19 121.4(13) . . ?
C19 C18 H18 119.3 . . ?
C18 C19 C20 123.7(12) . . ?
C18 C19 C24 118.2(12) . . ?
C20 C19 C24 118.1(13) . . ?
C19 C20 H20 120.2 . . ?
C21 C20 C19 119.6(12) . . ?
C21 C20 H20 120.2 . . ?
C20 C21 H21 118.4 . . ?
C20 C21 C22 123.1(13) . . ?
C22 C21 H21 118.4 . . ?
C21 C22 H22A 120.6 . . ?
C23 C22 C21 118.8(16) . . ?
C23 C22 H22A 120.6 . . ?
C22 C23 H23 119.6 . . ?
C22 C23 C24 120.9(15) . . ?
C24 C23 H23 119.6 . . ?
N8 C24 C19 120.2(12) . . ?
N8 C24 C23 120.4(11) . . ?
C23 C24 C19 119.4(12) . . ?
C26 C25 C14 120.8(11) . . ?
C26 C25 C30 118.9(12) . . ?
C30 C25 C14 120.3(12) . . ?
C25 C26 H26 119.8 . . ?
C27 C26 C25 120.4(15) . . ?
C27 C26 H26 119.8 . . ?
C26 C27 H27A 120.5 . . ?
C26 C27 C28 119.1(19) . . ?
C28 C27 H27A 120.5 . . ?
C27 C28 H28 120.0 . . ?
C29 C28 C27 120.0(16) . . ?
C29 C28 H28 120.0 . . ?
C28 C29 H29 120.0 . . ?
C28 C29 C30 120.0(16) . . ?
C30 C29 H29 120.0 . . ?
C25 C30 H30A 119.2 . . ?
C29 C30 C25 121.6(17) . . ?
C29 C30 H30A 119.2 . . ?
N9 C31 C32 121.5(14) . . ?
N9 C31 C36 121.0(17) . . ?
C32 C31 C36 117.5(16) . . ?
C31 C32 H32 119.9 . . ?
C33 C32 C31 120.2(18) . . ?
C33 C32 H32 119.9 . . ?
C32 C33 H33 117.9 . . ?
C32 C33 C34 124(2) . . ?
C34 C33 H33 117.9 . . ?
C33 C34 H34 121.1 . . ?
C35 C34 C33 118(2) . . ?
C35 C34 H34 121.1 . . ?
C34 C35 H35 118.2 . . ?
C34 C35 C36 124(2) . . ?
C36 C35 H35 118.2 . . ?
C35 C36 C31 116(2) . . ?
C37 C36 C31 116.9(17) . . ?
C37 C36 C35 126.8(18) . . ?
C36 C37 H37 118.2 . . ?
C36 C37 C38 123.6(18) . . ?
C38 C37 H37 118.2 . . ?
C37 C38 H38 122.4 . . ?
C37 C38 C39 115(2) . . ?
C39 C38 H38 122.4 . . ?
N9 C39 C38 125.4(16) . . ?
N9 C39 C40 119.1(12) . . ?
C38 C39 C40 115.5(16) . . ?
N10 C40 C39 114.9(14) . . ?
N10 C40 H40 122.5 . . ?
C39 C40 H40 122.5 . . ?
N11 C41 N12 115.6(11) . . ?
C42 C41 N11 120.4(12) . . ?
C42 C41 N12 124.0(12) . . ?
C41 C42 H42 121.0 . . ?
C41 C42 C43 118.1(13) . . ?
C43 C42 H42 121.0 . . ?
N13 C43 C42 119.5(12) . . ?
N14 C43 N13 120.4(13) . . ?
N14 C43 C42 120.1(14) . . ?
N12 C44 N13 127.2(12) . . ?
N12 C44 C45 116.1(11) . . ?
N13 C44 C45 116.7(12) . . ?
C46 C45 C44 120.5(11) . . ?
C50 C45 C44 118.3(12) . . ?
C50 C45 C46 121.2(13) . . ?
C45 C46 H46 120.6 . . ?
C47 C46 C45 118.8(13) . . ?
C47 C46 H46 120.6 . . ?
C46 C47 H47 119.6 . . ?
C46 C47 C48 120.9(16) . . ?
C48 C47 H47 119.6 . . ?
C47 C48 H48 119.7 . . ?
C49 C48 C47 120.7(16) . . ?
C49 C48 H48 119.7 . . ?
C48 C49 H49 120.0 . . ?
C48 C49 C50 119.9(14) . . ?
C50 C49 H49 120.0 . . ?
C45 C50 C49 118.5(14) . . ?
C45 C50 H50 120.7 . . ?
C49 C50 H50 120.7 . . ?
N15 C51 H51 120.6 . . ?
N15 C51 C52 118.9(15) . . ?
C52 C51 H51 120.6 . . ?
N16 C52 C51 117.4(12) . . ?
N16 C52 C53 119.3(17) . . ?
C53 C52 C51 123.3(17) . . ?
C52 C53 H53 117.7 . . ?
C54 C53 C52 125(2) . . ?
C54 C53 H53 117.7 . . ?
C53 C54 H54 120.8 . . ?
C53 C54 C55 118(2) . . ?
C55 C54 H54 120.8 . . ?
C56 C55 C54 123.5(17) . . ?
C60 C55 C54 117.6(19) . . ?
C60 C55 C56 119(2) . . ?
C55 C56 H56 119.8 . . ?
C57 C56 C55 120.4(18) . . ?
C57 C56 H56 119.8 . . ?
C56 C57 H57 119.7 . . ?
C56 C57 C58 120.5(18) . . ?
C58 C57 H57 119.7 . . ?
C57 C58 H58 119.8 . . ?
C59 C58 C57 120(2) . . ?
C59 C58 H58 119.8 . . ?
C58 C59 H59 120.0 . . ?
C58 C59 C60 120.0(19) . . ?
C60 C59 H59 120.0 . . ?
N16 C60 C59 119.9(14) . . ?
C55 C60 N16 120.3(17) . . ?
C55 C60 C59 119.7(18) . . ?
N32 C61 C62 118.8(11) . . ?
N32 C61 C66 123.1(12) . . ?
C62 C61 C66 118.1(12) . . ?
C61 C62 H62 119.5 . . ?
C63 C62 C61 121.0(13) . . ?
C63 C62 H62 119.5 . . ?
C62 C63 C64 119.6(14) . . ?
C63 C64 H64 119.2 . . ?
C65 C64 C63 121.7(15) . . ?
C65 C64 H64 119.2 . . ?
C64 C65 H65 120.6 . . ?
C64 C65 C66 118.9(14) . . ?
C66 C65 H65 120.6 . . ?
C65 C66 C61 120.7(13) . . ?
C65 C66 C67 121.9(13) . . ?
C67 C66 C61 117.4(12) . . ?
C66 C67 H67 119.5 . . ?
C68 C67 C66 121.0(13) . . ?
C68 C67 H67 119.5 . . ?
C67 C68 H68 120.8 . . ?
C67 C68 C69 118.4(14) . . ?
C69 C68 H68 120.8 . . ?
N32 C69 C68 123.3(12) . . ?
N32 C69 C70 117.9(10) . . ?
C68 C69 C70 118.7(11) . . ?
N31 C70 C69 118.9(11) . . ?
N31 C70 H70 120.5 . . ?
C69 C70 H70 120.5 . . ?
N30 C71 N29 121.3(10) . . ?
C72 C71 N29 120.0(10) . . ?
C72 C71 N30 118.8(11) . . ?
C71 C72 H72 121.5 . . ?
C71 C72 C73 117.0(12) . . ?
C73 C72 H72 121.5 . . ?
N28 C73 N27 116.8(11) . . ?
N28 C73 C72 124.0(11) . . ?
C72 C73 N27 119.2(11) . . ?
N28 C74 C75 118.0(10) . . ?
N29 C74 N28 126.3(10) . . ?
N29 C74 C75 115.8(11) . . ?
C76 C75 C74 118.2(14) . . ?
C80 C75 C74 119.2(15) . . ?
C80 C75 C76 122.6(15) . . ?
C75 C76 H76 122.4 . . ?
C75 C76 C77 115.1(18) . . ?
C77 C76 H76 122.4 . . ?
C76 C77 H77 120.8 . . ?
C78 C77 C76 118.3(19) . . ?
C78 C77 H77 120.8 . . ?
C77 C78 H78 116.2 . . ?
C77 C78 C79 128(2) . . ?
C79 C78 H78 116.2 . . ?
C78 C79 H79 122.7 . . ?
C80 C79 C78 115(2) . . ?
C80 C79 H79 122.7 . . ?
C75 C80 C79 122(2) . . ?
C75 C80 H80 119.2 . . ?
C79 C80 H80 119.2 . . ?
N26 C81 H81 121.6 . . ?
N26 C81 C82 116.8(13) . . ?
C82 C81 H81 121.6 . . ?
N25 C82 C81 118.4(11) . . ?
N25 C82 C83 124.1(14) . . ?
C83 C82 C81 117.4(14) . . ?
C82 C83 H83 120.7 . . ?
C84 C83 C82 118.7(17) . . ?
C84 C83 H83 120.7 . . ?
C83 C84 H84 120.0 . . ?
C83 C84 C85 120.0(14) . . ?
C85 C84 H84 120.0 . . ?
C84 C85 C90 116.7(13) . . ?
C86 C85 C84 124.3(13) . . ?
C86 C85 C90 118.9(14) . . ?
C85 C86 H86 118.9 . . ?
C87 C86 C85 122.3(14) . . ?
C87 C86 H86 118.9 . . ?
C86 C87 H87 119.8 . . ?
C86 C87 C88 120.4(13) . . ?
C88 C87 H87 119.8 . . ?
C87 C88 H88 120.5 . . ?
C89 C88 C87 118.9(16) . . ?
C89 C88 H88 120.5 . . ?
C88 C89 H89 118.9 . . ?
C88 C89 C90 122.2(14) . . ?
C90 C89 H89 118.9 . . ?
N25 C90 C85 122.3(14) . . ?
N25 C90 C89 120.5(12) . . ?
C89 C90 C85 117.1(13) . . ?
N24 C91 C96 120.1(18) . . ?
C92 C91 N24 123.0(17) . . ?
C92 C91 C96 116.9(18) . . ?
C91 C92 H92 116.7 . . ?
C91 C92 C93 127(2) . . ?
C93 C92 H92 116.7 . . ?
C92 C93 H93 123.8 . . ?
C92 C93 C94 112(2) . . ?
C94 C93 H93 123.8 . . ?
C93 C94 H94 118.5 . . ?
C95 C94 C93 123(2) . . ?
C95 C94 H94 118.5 . . ?
C94 C95 H95 120.0 . . ?
C94 C95 C96 120(2) . . ?
C96 C95 H95 120.0 . . ?
C95 C96 C91 121(2) . . ?
C97 C96 C91 118(2) . . ?
C97 C96 C95 121(2) . . ?
C96 C97 H97 116.8 . . ?
C96 C97 C98 126(2) . . ?
C98 C97 H97 116.8 . . ?
C97 C98 H98 125.1 . . ?
C97 C98 C99 110(2) . . ?
C99 C98 H98 125.1 . . ?
N24 C99 C98 125.0(18) . . ?
N24 C99 C100 120.6(16) . . ?
C100 C99 C98 114(2) . . ?
N23 C100 C99 117.0(18) . . ?
N23 C100 H100 121.5 . . ?
C99 C100 H100 121.5 . . ?
N21 C101 C102 121.2(13) . . ?
N22 C101 N21 118.3(12) . . ?
N22 C101 C102 120.6(14) . . ?
C101 C102 H102 121.8 . . ?
C101 C102 C103 116.4(12) . . ?
C103 C102 H102 121.8 . . ?
N19 C103 C102 119.9(12) . . ?
N20 C103 N19 117.2(12) . . ?
N20 C103 C102 122.9(11) . . ?
N20 C104 C106 117.4(13) . . ?
N21 C104 N20 127.3(13) . . ?
N21 C104 C106 115.2(12) . . ?
C106 C105 H105 121.2 . . ?
C106 C105 C110 117.6(14) . . ?
C110 C105 H105 121.2 . . ?
C105 C106 C104 121.7(12) . . ?
C105 C106 C107 121.5(14) . . ?
C107 C106 C104 116.8(12) . . ?
C106 C107 H107 120.7 . . ?
C108 C107 C106 118.6(14) . . ?
C108 C107 H107 120.7 . . ?
C107 C108 H108 120.2 . . ?
C109 C108 C107 119.6(15) . . ?
C109 C108 H108 120.2 . . ?
C108 C109 H109 119.0 . . ?
C108 C109 C110 121.9(16) . . ?
C110 C109 H109 119.0 . . ?
C105 C110 H110 119.7 . . ?
C109 C110 C105 120.7(15) . . ?
C109 C110 H110 119.7 . . ?
N18 C111 H111 121.3 . . ?
N18 C111 C112 117.4(15) . . ?
C112 C111 H111 121.3 . . ?
N17 C112 C111 117.0(12) . . ?
N17 C112 C113 125.6(19) . . ?
C113 C112 C111 117.4(19) . . ?
C112 C113 H113 123.2 . . ?
C112 C113 C114 114(2) . . ?
C114 C113 H113 123.2 . . ?
C113 C114 H114 119.4 . . ?
C115 C114 C113 121.3(18) . . ?
C115 C114 H114 119.4 . . ?
C114 C115 C116 122(2) . . ?
C120 C115 C114 119.0(19) . . ?
C120 C115 C116 119(2) . . ?
C115 C116 H116 119.8 . . ?
C117 C116 C115 120(2) . . ?
C117 C116 H116 119.8 . . ?
C116 C117 H117 119.9 . . ?
C116 C117 C118 120(2) . . ?
C118 C117 H117 119.9 . . ?
C117 C118 H118 118.9 . . ?
C119 C118 C117 122(3) . . ?
C119 C118 H118 118.9 . . ?
C118 C119 H119 120.4 . . ?
C118 C119 C120 119.2(19) . . ?
C120 C119 H119 120.4 . . ?
N17 C120 C119 119.1(15) . . ?
C115 C120 N17 122(2) . . ?
C115 C120 C119 119.0(17) . . ?
O1 Cl1 O3 104(2) . . ?
O2 Cl1 O1 107(2) . . ?
O2 Cl1 O3 106(2) . . ?
O4 Cl1 O1 114(2) . . ?
O4 Cl1 O2 107(2) . . ?
O4 Cl1 O3 119(2) . . ?
O6 Cl2 O5 104.2(15) . . ?
O6 Cl2 O7 119.0(16) . . ?
O6 Cl2 O8 106.4(14) . . ?
O7 Cl2 O5 111.5(15) . . ?
O8 Cl2 O5 101.2(14) . . ?
O8 Cl2 O7 112.7(14) . . ?
O9 Cl3 O10 104.3(13) . . ?
O9 Cl3 O11 109.7(12) . . ?
O11 Cl3 O10 108.7(15) . . ?
O12 Cl3 O9 115.9(13) . . ?
O12 Cl3 O10 106.1(14) . . ?
O12 Cl3 O11 111.5(14) . . ?
O13 Cl4 O14 120(2) . . ?
O13 Cl4 O15 112.2(19) . . ?
O13 Cl4 O16 110(3) . . ?
O15 Cl4 O14 107.6(17) . . ?
O16 Cl4 O14 114.8(19) . . ?
O16 Cl4 O15 88(2) . . ?
O17 Cl5 O19 109.6(15) . . ?
O18 Cl5 O17 107.5(12) . . ?
O18 Cl5 O19 109.7(15) . . ?
O18 Cl5 O20 111.3(16) . . ?
O20 Cl5 O17 109.1(16) . . ?
O20 Cl5 O19 109.5(16) . . ?
N33 C121 C122 178(3) . . ?
C121 C122 H12A 109.5 . . ?
C121 C122 H12B 109.5 . . ?
C121 C122 H12C 109.5 . . ?
H12A C122 H12B 109.5 . . ?
H12A C122 H12C 109.5 . . ?
H12B C122 H12C 109.5 . . ?

loop_
_geom_bond_atom_site_label_1
_geom_bond_atom_site_label_2
_geom_bond_distance
_geom_bond_site_symmetry_2
_geom_bond_publ_flag
Zn1 N1 2.264(11) . ?
Zn1 N2 2.057(12) . ?
Zn1 N4 2.338(10) . ?
Zn1 N17 2.291(12) . ?
Zn1 N18 2.054(12) . ?
Zn1 N20 2.284(11) . ?
Zn2 N5 2.218(10) . ?
Zn2 N7 2.045(11) . ?
Zn2 N8 2.398(9) . ?
Zn2 N29 2.186(10) . ?
Zn2 N31 2.023(10) . ?
Zn2 N32 2.410(10) . ?
Zn3 N9 2.388(12) . ?
Zn3 N10 2.026(13) . ?
Zn3 N12 2.223(10) . ?
Zn3 N25 2.326(10) . ?
Zn3 N26 2.112(12) . ?
Zn3 N28 2.249(10) . ?
Zn4 N13 2.238(11) . ?
Zn4 N15 2.042(14) . ?
Zn4 N16 2.305(12) . ?
Zn4 N21 2.180(10) . ?
Zn4 N23 2.068(14) . ?
Zn4 N24 2.414(14) . ?
N1 C1 1.37(2) . ?
N1 C9 1.36(2) . ?
N2 N3 1.353(17) . ?
N2 C10 1.285(17) . ?
N3 H3 0.8800 . ?
N3 C11 1.359(16) . ?
N4 C11 1.351(17) . ?
N4 C14 1.353(15) . ?
N5 C13 1.355(16) . ?
N5 C14 1.372(15) . ?
N6 H6 0.8800 . ?
N6 N7 1.378(14) . ?
N6 C13 1.378(15) . ?
N7 C15 1.255(16) . ?
N8 C16 1.293(16) . ?
N8 C24 1.383(15) . ?
N9 C31 1.360(19) . ?
N9 C39 1.31(2) . ?
N10 N11 1.349(16) . ?
N10 C40 1.333(18) . ?
N11 H11 0.8800 . ?
N11 C41 1.356(17) . ?
N12 C41 1.370(17) . ?
N12 C44 1.329(17) . ?
N13 C43 1.381(19) . ?
N13 C44 1.337(16) . ?
N14 H14 0.8800 . ?
N14 N15 1.32(2) . ?
N14 C43 1.317(18) . ?
N15 C51 1.288(19) . ?
N16 C52 1.34(2) . ?
N16 C60 1.40(2) . ?
N17 C112 1.37(2) . ?
N17 C120 1.39(2) . ?
N18 N19 1.315(17) . ?
N18 C111 1.282(18) . ?
N19 H19 0.8800 . ?
N19 C103 1.370(16) . ?
N20 C103 1.346(17) . ?
N20 C104 1.328(17) . ?
N21 C101 1.361(18) . ?
N21 C104 1.325(18) . ?
N22 H22 0.8800 . ?
N22 N23 1.336(18) . ?
N22 C101 1.337(19) . ?
N23 C100 1.28(2) . ?
N24 C91 1.38(2) . ?
N24 C99 1.30(3) . ?
N25 C82 1.289(19) . ?
N25 C90 1.361(17) . ?
N26 N27 1.330(14) . ?
N26 C81 1.231(17) . ?
N27 H27 0.8800 . ?
N27 C73 1.393(16) . ?
N28 C73 1.336(16) . ?
N28 C74 1.339(16) . ?
N29 C71 1.399(15) . ?
N29 C74 1.309(15) . ?
N30 H30 0.8800 . ?
N30 N31 1.364(15) . ?
N30 C71 1.363(15) . ?
N31 C70 1.300(15) . ?
N32 C61 1.353(17) . ?
N32 C69 1.381(16) . ?
C1 C2 1.36(3) . ?
C1 C6 1.46(2) . ?
C2 H2 0.9500 . ?
C2 C3 1.34(3) . ?
C3 H3A 0.9500 . ?
C3 C4 1.43(3) . ?
C4 H4 0.9500 . ?
C4 C5 1.32(3) . ?
C5 H5 0.9500 . ?
C5 C6 1.41(3) . ?
C6 C7 1.41(3) . ?
C7 H7 0.9500 . ?
C7 C8 1.33(3) . ?
C8 H8 0.9500 . ?
C8 C9 1.408(19) . ?
C9 C10 1.44(2) . ?
C10 H10 0.9500 . ?
C11 C12 1.37(2) . ?
C12 H12 0.9500 . ?
C12 C13 1.364(18) . ?
C14 C25 1.481(16) . ?
C15 H15 0.9500 . ?
C15 C16 1.448(17) . ?
C16 C17 1.434(17) . ?
C17 H17 0.9500 . ?
C17 C18 1.36(2) . ?
C18 H18 0.9500 . ?
C18 C19 1.38(2) . ?
C19 C20 1.44(2) . ?
C19 C24 1.444(18) . ?
C20 H20 0.9500 . ?
C20 C21 1.34(2) . ?
C21 H21 0.9500 . ?
C21 C22 1.40(2) . ?
C22 H22A 0.9500 . ?
C22 C23 1.392(19) . ?
C23 H23 0.9500 . ?
C23 C24 1.39(2) . ?
C25 C26 1.373(19) . ?
C25 C30 1.388(18) . ?
C26 H26 0.9500 . ?
C26 C27 1.37(2) . ?
C27 H27A 0.9500 . ?
C27 C28 1.42(3) . ?
C28 H28 0.9500 . ?
C28 C29 1.35(3) . ?
C29 H29 0.9500 . ?
C29 C30 1.35(2) . ?
C30 H30A 0.9500 . ?
C31 C32 1.44(3) . ?
C31 C36 1.48(2) . ?
C32 H32 0.9500 . ?
C32 C33 1.35(2) . ?
C33 H33 0.9500 . ?
C33 C34 1.38(3) . ?
C34 H34 0.9500 . ?
C34 C35 1.36(3) . ?
C35 H35 0.9500 . ?
C35 C36 1.43(3) . ?
C36 C37 1.32(3) . ?
C37 H37 0.9500 . ?
C37 C38 1.39(3) . ?
C38 H38 0.9500 . ?
C38 C39 1.42(2) . ?
C39 C40 1.49(2) . ?
C40 H40 0.9500 . ?
C41 C42 1.33(2) . ?
C42 H42 0.9500 . ?
C42 C43 1.41(2) . ?
C44 C45 1.502(19) . ?
C45 C46 1.411(19) . ?
C45 C50 1.378(18) . ?
C46 H46 0.9500 . ?
C46 C47 1.36(2) . ?
C47 H47 0.9500 . ?
C47 C48 1.38(2) . ?
C48 H48 0.9500 . ?
C48 C49 1.37(3) . ?
C49 H49 0.9500 . ?
C49 C50 1.41(2) . ?
C50 H50 0.9500 . ?
C51 H51 0.9500 . ?
C51 C52 1.43(2) . ?
C52 C53 1.43(2) . ?
C53 H53 0.9500 . ?
C53 C54 1.25(3) . ?
C54 H54 0.9500 . ?
C54 C55 1.48(3) . ?
C55 C56 1.42(3) . ?
C55 C60 1.40(2) . ?
C56 H56 0.9500 . ?
C56 C57 1.31(3) . ?
C57 H57 0.9500 . ?
C57 C58 1.48(3) . ?
C58 H58 0.9500 . ?
C58 C59 1.30(3) . ?
C59 H59 0.9500 . ?
C59 C60 1.44(3) . ?
C61 C62 1.418(19) . ?
C61 C66 1.431(17) . ?
C62 H62 0.9500 . ?
C62 C63 1.37(2) . ?
C63 C64 1.42(2) . ?
C64 H64 0.9500 . ?
C64 C65 1.37(2) . ?
C65 H65 0.9500 . ?
C65 C66 1.41(2) . ?
C66 C67 1.42(2) . ?
C67 H67 0.9500 . ?
C67 C68 1.34(2) . ?
C68 H68 0.9500 . ?
C68 C69 1.432(17) . ?
C69 C70 1.442(18) . ?
C70 H70 0.9500 . ?
C71 C72 1.362(17) . ?
C72 H72 0.9500 . ?
C72 C73 1.381(17) . ?
C74 C75 1.501(17) . ?
C75 C76 1.42(2) . ?
C75 C80 1.37(2) . ?
C76 H76 0.9500 . ?
C76 C77 1.46(2) . ?
C77 H77 0.9500 . ?
C77 C78 1.30(3) . ?
C78 H78 0.9500 . ?
C78 C79 1.40(3) . ?
C79 H79 0.9500 . ?
C79 C80 1.38(3) . ?
C80 H80 0.9500 . ?
C81 H81 0.9500 . ?
C81 C82 1.49(2) . ?
C82 C83 1.44(2) . ?
C83 H83 0.9500 . ?
C83 C84 1.35(2) . ?
C84 H84 0.9500 . ?
C84 C85 1.41(2) . ?
C85 C86 1.37(2) . ?
C85 C90 1.445(18) . ?
C86 H86 0.9500 . ?
C86 C87 1.34(2) . ?
C87 H87 0.9500 . ?
C87 C88 1.40(2) . ?
C88 H88 0.9500 . ?
C88 C89 1.374(19) . ?
C89 H89 0.9500 . ?
C89 C90 1.39(2) . ?
C91 C92 1.29(3) . ?
C91 C96 1.44(3) . ?
C92 H92 0.9500 . ?
C92 C93 1.36(3) . ?
C93 H93 0.9500 . ?
C93 C94 1.52(4) . ?
C94 H94 0.9500 . ?
C94 C95 1.24(3) . ?
C95 H95 0.9500 . ?
C95 C96 1.37(3) . ?
C96 C97 1.32(3) . ?
C97 H97 0.9500 . ?
C97 C98 1.45(3) . ?
C98 H98 0.9500 . ?
C98 C99 1.50(3) . ?
C99 C100 1.48(3) . ?
C100 H100 0.9500 . ?
C101 C102 1.374(19) . ?
C102 H102 0.9500 . ?
C102 C103 1.41(2) . ?
C104 C106 1.51(2) . ?
C105 H105 0.9500 . ?
C105 C106 1.38(2) . ?
C105 C110 1.39(2) . ?
C106 C107 1.400(18) . ?
C107 H107 0.9500 . ?
C107 C108 1.40(2) . ?
C108 H108 0.9500 . ?
C108 C109 1.35(2) . ?
C109 H109 0.9500 . ?
C109 C110 1.37(2) . ?
C110 H110 0.9500 . ?
C111 H111 0.9500 . ?
C111 C112 1.47(3) . ?
C112 C113 1.38(2) . ?
C113 H113 0.9500 . ?
C113 C114 1.50(3) . ?
C114 H114 0.9500 . ?
C114 C115 1.40(3) . ?
C115 C116 1.45(3) . ?
C115 C120 1.38(3) . ?
C116 H116 0.9500 . ?
C116 C117 1.26(3) . ?
C117 H117 0.9500 . ?
C117 C118 1.43(3) . ?
C118 H118 0.9500 . ?
C118 C119 1.29(3) . ?
C119 H119 0.9500 . ?
C119 C120 1.42(3) . ?
Cl1 O1 1.40(3) . ?
Cl1 O2 1.40(4) . ?
Cl1 O3 1.50(3) . ?
Cl1 O4 1.32(4) . ?
Cl2 O5 1.50(2) . ?
Cl2 O6 1.331(16) . ?
Cl2 O7 1.48(3) . ?
Cl2 O8 1.48(2) . ?
Cl3 O9 1.424(10) . ?
Cl3 O10 1.464(11) . ?
Cl3 O11 1.436(11) . ?
Cl3 O12 1.419(10) . ?
Cl4 O13 1.25(3) . ?
Cl4 O14 1.48(3) . ?
Cl4 O15 1.46(2) . ?
Cl4 O16 1.36(2) . ?
Cl5 O17 1.436(10) . ?
Cl5 O18 1.425(11) . ?
Cl5 O19 1.440(11) . ?
Cl5 O20 1.432(11) . ?
O25 O26 1.22(3) . ?
O27 O27A 1.24(5) 1_455 ?
O28 O28A 1.31(6) . ?
N33 C121 1.10(3) . ?
C121 C122 1.39(3) . ?
C122 H12A 0.9800 . ?
C122 H12B 0.9800 . ?
C122 H12C 0.9800 . ?

loop_
_geom_torsion_atom_site_label_1
_geom_torsion_atom_site_label_2
_geom_torsion_atom_site_label_3
_geom_torsion_atom_site_label_4
_geom_torsion
_geom_torsion_site_symmetry_1
_geom_torsion_site_symmetry_2
_geom_torsion_site_symmetry_3
_geom_torsion_site_symmetry_4
_geom_torsion_publ_flag
Zn1 N1 C1 C2 0(2) . . . . ?
Zn1 N1 C1 C6 178.1(10) . . . . ?
Zn1 N1 C9 C8 -178.3(12) . . . . ?
Zn1 N1 C9 C10 2.2(16) . . . . ?
Zn1 N2 N3 C11 -2.4(19) . . . . ?
Zn1 N2 C10 C9 -5(2) . . . . ?
Zn1 N4 C11 N3 -1.1(16) . . . . ?
Zn1 N4 C11 C12 -177.0(13) . . . . ?
Zn1 N4 C14 N5 175.9(9) . . . . ?
Zn1 N4 C14 C25 -3.0(18) . . . . ?
Zn1 N17 C112 C111 2.6(15) . . . . ?
Zn1 N17 C112 C113 -177.9(12) . . . . ?
Zn1 N17 C120 C115 179.1(11) . . . . ?
Zn1 N17 C120 C119 -3(2) . . . . ?
Zn1 N18 N19 C103 -3.1(15) . . . . ?
Zn1 N18 C111 C112 -3.2(16) . . . . ?
Zn1 N20 C103 N19 0.3(13) . . . . ?
Zn1 N20 C103 C102 178.5(10) . . . . ?
Zn1 N20 C104 N21 -176.8(9) . . . . ?
Zn1 N20 C104 C106 3.8(16) . . . . ?
Zn2 N5 C13 N6 4.5(13) . . . . ?
Zn2 N5 C13 C12 -177.9(12) . . . . ?
Zn2 N5 C14 N4 178.3(9) . . . . ?
Zn2 N5 C14 C25 -2.7(15) . . . . ?
Zn2 N7 C15 C16 -1.3(17) . . . . ?
Zn2 N8 C16 C15 4.5(12) . . . . ?
Zn2 N8 C16 C17 -173.6(11) . . . . ?
Zn2 N8 C24 C19 172.1(9) . . . . ?
Zn2 N8 C24 C23 -5.5(17) . . . . ?
Zn2 N29 C71 N30 2.6(12) . . . . ?
Zn2 N29 C71 C72 -176.8(9) . . . . ?
Zn2 N29 C74 N28 177.7(9) . . . . ?
Zn2 N29 C74 C75 -2.0(17) . . . . ?
Zn2 N31 C70 C69 -3.1(15) . . . . ?
Zn2 N32 C61 C62 -19.2(18) . . . . ?
Zn2 N32 C61 C66 162.2(9) . . . . ?
Zn2 N32 C69 C68 -168.0(10) . . . . ?
Zn2 N32 C69 C70 8.9(13) . . . . ?
Zn3 N9 C31 C32 3(2) . . . . ?
Zn3 N9 C31 C36 -176.8(11) . . . . ?
Zn3 N9 C39 C38 -179.2(13) . . . . ?
Zn3 N9 C39 C40 -2.0(15) . . . . ?
Zn3 N10 N11 C41 -1.5(15) . . . . ?
Zn3 N10 C40 C39 -1.0(16) . . . . ?
Zn3 N12 C41 N11 1.0(13) . . . . ?
Zn3 N12 C41 C42 -175.6(11) . . . . ?
Zn3 N12 C44 N13 175.1(9) . . . . ?
Zn3 N12 C44 C45 -4.6(16) . . . . ?
Zn3 N25 C82 C81 -1.5(14) . . . . ?
Zn3 N25 C82 C83 177.5(11) . . . . ?
Zn3 N25 C90 C85 -176.8(9) . . . . ?
Zn3 N25 C90 C89 3.1(17) . . . . ?
Zn3 N26 N27 C73 -7.8(15) . . . . ?
Zn3 N26 C81 C82 -0.2(17) . . . . ?
Zn3 N28 C73 N27 0.5(14) . . . . ?
Zn3 N28 C73 C72 -179.6(11) . . . . ?
Zn3 N28 C74 N29 178.4(9) . . . . ?
Zn3 N28 C74 C75 -1.9(18) . . . . ?
Zn4 N13 C43 N14 -1.3(17) . . . . ?
Zn4 N13 C43 C42 179.6(11) . . . . ?
Zn4 N13 C44 N12 -177.6(9) . . . . ?
Zn4 N13 C44 C45 2.1(17) . . . . ?
Zn4 N15 C51 C52 -2(2) . . . . ?
Zn4 N16 C52 C51 4.2(17) . . . . ?
Zn4 N16 C52 C53 -177.9(13) . . . . ?
Zn4 N16 C60 C55 174.5(11) . . . . ?
Zn4 N16 C60 C59 -7(2) . . . . ?
Zn4 N21 C101 N22 4.7(14) . . . . ?
Zn4 N21 C101 C102 -176.0(10) . . . . ?
Zn4 N21 C104 N20 174.5(9) . . . . ?
Zn4 N21 C104 C106 -6.0(16) . . . . ?
Zn4 N23 C100 C99 -1.4(19) . . . . ?
Zn4 N24 C91 C92 -17(3) . . . . ?
Zn4 N24 C91 C96 161.8(13) . . . . ?
Zn4 N24 C99 C98 -165.0(12) . . . . ?
Zn4 N24 C99 C100 9.8(17) . . . . ?
N1 C1 C2 C3 179.3(19) . . . . ?
N1 C1 C6 C5 -177.0(15) . . . . ?
N1 C1 C6 C7 0(2) . . . . ?
N1 C9 C10 N2 1(2) . . . . ?
N2 N3 C11 N4 2(2) . . . . ?
N2 N3 C11 C12 178.4(14) . . . . ?
N3 N2 C10 C9 174.8(14) . . . . ?
N3 C11 C12 C13 -176.9(14) . . . . ?
N4 C11 C12 C13 -1(2) . . . . ?
N4 C14 C25 C26 -84.1(15) . . . . ?
N4 C14 C25 C30 96.8(14) . . . . ?
N5 C14 C25 C26 96.9(13) . . . . ?
N5 C14 C25 C30 -82.2(15) . . . . ?
N6 N7 C15 C16 -179.3(11) . . . . ?
N7 N6 C13 N5 -3.8(17) . . . . ?
N7 N6 C13 C12 178.6(13) . . . . ?
N7 C15 C16 N8 -2.8(17) . . . . ?
N7 C15 C16 C17 175.5(12) . . . . ?
N8 C16 C17 C18 -1(2) . . . . ?
N9 C31 C32 C33 -179.7(18) . . . . ?
N9 C31 C36 C35 -179.3(15) . . . . ?
N9 C31 C36 C37 -1(2) . . . . ?
N9 C39 C40 N10 2.1(19) . . . . ?
N10 N11 C41 N12 0.3(17) . . . . ?
N10 N11 C41 C42 176.9(13) . . . . ?
N11 N10 C40 C39 175.6(11) . . . . ?
N11 C41 C42 C43 -177.0(13) . . . . ?
N12 C41 C42 C43 -1(2) . . . . ?
N12 C44 C45 C46 96.1(15) . . . . ?
N12 C44 C45 C50 -83.2(16) . . . . ?
N13 C44 C45 C46 -83.6(17) . . . . ?
N13 C44 C45 C50 97.1(14) . . . . ?
N14 N15 C51 C52 -177.5(15) . . . . ?
N15 N14 C43 N13 -1(2) . . . . ?
N15 N14 C43 C42 177.9(14) . . . . ?
N15 C51 C52 N16 -2(2) . . . . ?
N15 C51 C52 C53 -179.9(16) . . . . ?
N16 C52 C53 C54 3(3) . . . . ?
N17 C112 C113 C114 -1(2) . . . . ?
N18 N19 C103 N20 1.7(16) . . . . ?
N18 N19 C103 C102 -176.6(11) . . . . ?
N18 C111 C112 N17 0.1(19) . . . . ?
N18 C111 C112 C113 -179.5(13) . . . . ?
N19 N18 C111 C112 178.0(11) . . . . ?
N20 C104 C106 C105 -91.8(16) . . . . ?
N20 C104 C106 C107 89.6(15) . . . . ?
N21 C101 C102 C103 -1.4(18) . . . . ?
N21 C104 C106 C105 88.7(16) . . . . ?
N21 C104 C106 C107 -89.9(15) . . . . ?
N22 N23 C100 C99 -180.0(13) . . . . ?
N22 C101 C102 C103 177.8(12) . . . . ?
N23 N22 C101 N21 0.5(19) . . . . ?
N23 N22 C101 C102 -178.8(12) . . . . ?
N24 C91 C92 C93 176.0(18) . . . . ?
N24 C91 C96 C95 -179.3(18) . . . . ?
N24 C91 C96 C97 2(3) . . . . ?
N24 C99 C100 N23 -7(2) . . . . ?
N25 C82 C83 C84 1(2) . . . . ?
N26 N27 C73 N28 4.8(18) . . . . ?
N26 N27 C73 C72 -175.1(12) . . . . ?
N26 C81 C82 N25 1.2(18) . . . . ?
N26 C81 C82 C83 -177.8(13) . . . . ?
N27 N26 C81 C82 175.1(11) . . . . ?
N28 C74 C75 C76 95.2(16) . . . . ?
N28 C74 C75 C80 -85.3(16) . . . . ?
N29 C71 C72 C73 -2.4(17) . . . . ?
N29 C74 C75 C76 -85.1(15) . . . . ?
N29 C74 C75 C80 94.4(15) . . . . ?
N30 N31 C70 C69 179.7(10) . . . . ?
N30 C71 C72 C73 178.2(11) . . . . ?
N31 N30 C71 N29 -0.9(14) . . . . ?
N31 N30 C71 C72 178.5(10) . . . . ?
N32 C61 C62 C63 179.3(14) . . . . ?
N32 C61 C66 C65 179.8(12) . . . . ?
N32 C61 C66 C67 0.8(19) . . . . ?
N32 C69 C70 N31 -5.3(17) . . . . ?
C1 N1 C9 C8 2(2) . . . . ?
C1 N1 C9 C10 -177.2(14) . . . . ?
C1 C2 C3 C4 -1(3) . . . . ?
C1 C6 C7 C8 3(3) . . . . ?
C2 C1 C6 C5 1(2) . . . . ?
C2 C1 C6 C7 178.5(17) . . . . ?
C2 C3 C4 C5 -2(3) . . . . ?
C3 C4 C5 C6 5(3) . . . . ?
C4 C5 C6 C1 -4(3) . . . . ?
C4 C5 C6 C7 179(2) . . . . ?
C5 C6 C7 C8 179.7(17) . . . . ?
C6 C1 C2 C3 1(3) . . . . ?
C6 C7 C8 C9 -3(3) . . . . ?
C7 C8 C9 N1 1(3) . . . . ?
C7 C8 C9 C10 -179.8(16) . . . . ?
C8 C9 C10 N2 -178.3(15) . . . . ?
C9 N1 C1 C2 179.1(16) . . . . ?
C9 N1 C1 C6 -3(2) . . . . ?
C10 N2 N3 C11 178.2(14) . . . . ?
C11 N4 C14 N5 -2.7(18) . . . . ?
C11 N4 C14 C25 178.5(11) . . . . ?
C11 C12 C13 N5 1(2) . . . . ?
C11 C12 C13 N6 177.9(13) . . . . ?
C13 N5 C14 N4 2.4(17) . . . . ?
C13 N5 C14 C25 -178.7(10) . . . . ?
C13 N6 N7 Zn2 0.9(15) . . . . ?
C13 N6 N7 C15 179.1(12) . . . . ?
C14 N4 C11 N3 177.8(13) . . . . ?
C14 N4 C11 C12 2(2) . . . . ?
C14 N5 C13 N6 -178.7(11) . . . . ?
C14 N5 C13 C12 -1.2(18) . . . . ?
C14 C25 C26 C27 -178.1(12) . . . . ?
C14 C25 C30 C29 -179.9(14) . . . . ?
C15 C16 C17 C18 -179.4(12) . . . . ?
C16 N8 C24 C19 -3.2(17) . . . . ?
C16 N8 C24 C23 179.2(12) . . . . ?
C16 C17 C18 C19 0(2) . . . . ?
C17 C18 C19 C20 179.2(14) . . . . ?
C17 C18 C19 C24 -1(2) . . . . ?
C18 C19 C20 C21 -179.2(14) . . . . ?
C18 C19 C24 N8 2.3(19) . . . . ?
C18 C19 C24 C23 179.9(13) . . . . ?
C19 C20 C21 C22 0(2) . . . . ?
C20 C19 C24 N8 -177.7(11) . . . . ?
C20 C19 C24 C23 -0.1(19) . . . . ?
C20 C21 C22 C23 -1(2) . . . . ?
C21 C22 C23 C24 2(2) . . . . ?
C22 C23 C24 N8 176.5(13) . . . . ?
C22 C23 C24 C19 -1(2) . . . . ?
C24 N8 C16 C15 -179.1(10) . . . . ?
C24 N8 C16 C17 2.8(18) . . . . ?
C24 C19 C20 C21 1(2) . . . . ?
C25 C26 C27 C28 -2(2) . . . . ?
C26 C25 C30 C29 1(2) . . . . ?
C26 C27 C28 C29 1(3) . . . . ?
C27 C28 C29 C30 1(3) . . . . ?
C28 C29 C30 C25 -2(3) . . . . ?
C30 C25 C26 C27 1(2) . . . . ?
C31 N9 C39 C38 3(2) . . . . ?
C31 N9 C39 C40 179.8(12) . . . . ?
C31 C32 C33 C34 -5(3) . . . . ?
C31 C36 C37 C38 -2(3) . . . . ?
C32 C31 C36 C35 1(2) . . . . ?
C32 C31 C36 C37 179.4(17) . . . . ?
C32 C33 C34 C35 8(4) . . . . ?
C33 C34 C35 C36 -7(3) . . . . ?
C34 C35 C36 C31 2(3) . . . . ?
C34 C35 C36 C37 -176(2) . . . . ?
C35 C36 C37 C38 176(2) . . . . ?
C36 C31 C32 C33 0(3) . . . . ?
C36 C37 C38 C39 5(3) . . . . ?
C37 C38 C39 N9 -6(3) . . . . ?
C37 C38 C39 C40 177.0(15) . . . . ?
C38 C39 C40 N10 179.6(14) . . . . ?
C39 N9 C31 C32 -179.5(14) . . . . ?
C39 N9 C31 C36 1(2) . . . . ?
C40 N10 N11 C41 -178.2(12) . . . . ?
C41 N12 C44 N13 -1.8(18) . . . . ?
C41 N12 C44 C45 178.5(10) . . . . ?
C41 C42 C43 N13 -1(2) . . . . ?
C41 C42 C43 N14 179.9(14) . . . . ?
C43 N13 C44 N12 0.3(19) . . . . ?
C43 N13 C44 C45 180.0(11) . . . . ?
C43 N14 N15 Zn4 4(2) . . . . ?
C43 N14 N15 C51 179.3(15) . . . . ?
C44 N12 C41 N11 178.5(11) . . . . ?
C44 N12 C41 C42 2.0(18) . . . . ?
C44 N13 C43 N14 -179.7(13) . . . . ?
C44 N13 C43 C42 1.1(19) . . . . ?
C44 C45 C46 C47 -175.9(14) . . . . ?
C44 C45 C50 C49 177.2(13) . . . . ?
C45 C46 C47 C48 -4(3) . . . . ?
C46 C45 C50 C49 -2(2) . . . . ?
C46 C47 C48 C49 3(3) . . . . ?
C47 C48 C49 C50 -1(3) . . . . ?
C48 C49 C50 C45 1(2) . . . . ?
C50 C45 C46 C47 3(2) . . . . ?
C51 C52 C53 C54 -179(2) . . . . ?
C52 N16 C60 C55 -1(2) . . . . ?
C52 N16 C60 C59 177.7(14) . . . . ?
C52 C53 C54 C55 -2(4) . . . . ?
C53 C54 C55 C56 -177(2) . . . . ?
C53 C54 C55 C60 -1(3) . . . . ?
C54 C55 C56 C57 179.2(19) . . . . ?
C54 C55 C60 N16 2(2) . . . . ?
C54 C55 C60 C59 -176.5(16) . . . . ?
C55 C56 C57 C58 -4(3) . . . . ?
C56 C55 C60 N16 178.7(15) . . . . ?
C56 C55 C60 C59 1(2) . . . . ?
C56 C57 C58 C59 3(3) . . . . ?
C57 C58 C59 C60 0(3) . . . . ?
C58 C59 C60 N16 180.0(15) . . . . ?
C58 C59 C60 C55 -2(2) . . . . ?
C60 N16 C52 C51 -179.7(13) . . . . ?
C60 N16 C52 C53 -2(2) . . . . ?
C60 C55 C56 C57 2(3) . . . . ?
C61 N32 C69 C68 0.9(17) . . . . ?
C61 N32 C69 C70 177.7(11) . . . . ?
C61 C62 C63 C64 1(2) . . . . ?
C61 C66 C67 C68 2(2) . . . . ?
C62 C61 C66 C65 1.2(19) . . . . ?
C62 C61 C66 C67 -177.8(13) . . . . ?
C62 C63 C64 C65 0(3) . . . . ?
C63 C64 C65 C66 -1(3) . . . . ?
C64 C65 C66 C61 0(2) . . . . ?
C64 C65 C66 C67 179.2(16) . . . . ?
C65 C66 C67 C68 -176.8(14) . . . . ?
C66 C61 C62 C63 -2(2) . . . . ?
C66 C67 C68 C69 -3(2) . . . . ?
C67 C68 C69 N32 2(2) . . . . ?
C67 C68 C69 C70 -174.9(13) . . . . ?
C68 C69 C70 N31 171.7(11) . . . . ?
C69 N32 C61 C62 176.3(11) . . . . ?
C69 N32 C61 C66 -2.2(17) . . . . ?
C71 N29 C74 N28 -0.1(18) . . . . ?
C71 N29 C74 C75 -179.8(11) . . . . ?
C71 N30 N31 Zn2 -1.7(12) . . . . ?
C71 N30 N31 C70 175.6(10) . . . . ?
C71 C72 C73 N27 -178.1(12) . . . . ?
C71 C72 C73 N28 2(2) . . . . ?
C73 N28 C74 N29 -0.3(18) . . . . ?
C73 N28 C74 C75 179.4(12) . . . . ?
C74 N28 C73 N27 179.4(11) . . . . ?
C74 N28 C73 C72 -0.7(19) . . . . ?
C74 N29 C71 N30 -179.1(10) . . . . ?
C74 N29 C71 C72 1.5(16) . . . . ?
C74 C75 C76 C77 -178.5(12) . . . . ?
C74 C75 C80 C79 -178.5(15) . . . . ?
C75 C76 C77 C78 -5(2) . . . . ?
C76 C75 C80 C79 1(2) . . . . ?
C76 C77 C78 C79 5(3) . . . . ?
C77 C78 C79 C80 -2(3) . . . . ?
C78 C79 C80 C75 -1(3) . . . . ?
C80 C75 C76 C77 2(2) . . . . ?
C81 N26 N27 C73 176.7(13) . . . . ?
C81 C82 C83 C84 -179.9(13) . . . . ?
C82 N25 C90 C85 0.5(17) . . . . ?
C82 N25 C90 C89 -179.6(12) . . . . ?
C82 C83 C84 C85 -2(2) . . . . ?
C83 C84 C85 C86 -175.4(14) . . . . ?
C83 C84 C85 C90 2(2) . . . . ?
C84 C85 C86 C87 179.0(14) . . . . ?
C84 C85 C90 N25 -1.3(18) . . . . ?
C84 C85 C90 C89 178.8(12) . . . . ?
C85 C86 C87 C88 2(2) . . . . ?
C86 C85 C90 N25 176.3(12) . . . . ?
C86 C85 C90 C89 -3.5(18) . . . . ?
C86 C87 C88 C89 -4(2) . . . . ?
C87 C88 C89 C90 1(2) . . . . ?
C88 C89 C90 N25 -177.8(13) . . . . ?
C88 C89 C90 C85 2(2) . . . . ?
C90 N25 C82 C81 -179.3(11) . . . . ?
C90 N25 C82 C83 -0.4(19) . . . . ?
C90 C85 C86 C87 2(2) . . . . ?
C91 N24 C99 C98 6(2) . . . . ?
C91 N24 C99 C100 -178.7(14) . . . . ?
C91 C92 C93 C94 3(3) . . . . ?
C91 C96 C97 C98 4(3) . . . . ?
C92 C91 C96 C95 0(3) . . . . ?
C92 C91 C96 C97 -179(2) . . . . ?
C92 C93 C94 C95 1(3) . . . . ?
C93 C94 C95 C96 -4(4) . . . . ?
C94 C95 C96 C91 3(3) . . . . ?
C94 C95 C96 C97 -178(2) . . . . ?
C95 C96 C97 C98 -174.9(19) . . . . ?
C96 C91 C92 C93 -3(3) . . . . ?
C96 C97 C98 C99 -4(3) . . . . ?
C97 C98 C99 N24 -1(2) . . . . ?
C97 C98 C99 C100 -176.2(14) . . . . ?
C98 C99 C100 N23 168.4(14) . . . . ?
C99 N24 C91 C92 173.7(17) . . . . ?
C99 N24 C91 C96 -7(2) . . . . ?
C101 N21 C104 N20 -4.0(18) . . . . ?
C101 N21 C104 C106 175.4(10) . . . . ?
C101 N22 N23 Zn4 -6.0(17) . . . . ?
C101 N22 N23 C100 172.6(14) . . . . ?
C101 C102 C103 N19 179.0(11) . . . . ?
C101 C102 C103 N20 0.9(19) . . . . ?
C103 N20 C104 N21 3.4(17) . . . . ?
C103 N20 C104 C106 -176.1(10) . . . . ?
C104 N20 C103 N19 -179.8(10) . . . . ?
C104 N20 C103 C102 -1.6(17) . . . . ?
C104 N21 C101 N22 -176.5(12) . . . . ?
C104 N21 C101 C102 2.8(17) . . . . ?
C104 C106 C107 C108 177.1(14) . . . . ?
C105 C106 C107 C108 -1(2) . . . . ?
C106 C105 C110 C109 1(3) . . . . ?
C106 C107 C108 C109 3(3) . . . . ?
C107 C108 C109 C110 -3(3) . . . . ?
C108 C109 C110 C105 1(3) . . . . ?
C110 C105 C106 C104 -179.3(14) . . . . ?
C110 C105 C106 C107 -1(2) . . . . ?
C111 N18 N19 C103 175.7(11) . . . . ?
C111 C112 C113 C114 178.2(14) . . . . ?
C112 N17 C120 C115 -1(2) . . . . ?
C112 N17 C120 C119 176.7(14) . . . . ?
C112 C113 C114 C115 -1(3) . . . . ?
C113 C114 C115 C116 178.9(16) . . . . ?
C113 C114 C115 C120 2(3) . . . . ?
C114 C115 C116 C117 176(2) . . . . ?
C114 C115 C120 N17 -1(2) . . . . ?
C114 C115 C120 C119 -178.4(17) . . . . ?
C115 C116 C117 C118 6(3) . . . . ?
C116 C115 C120 N17 -178.3(15) . . . . ?
C116 C115 C120 C119 4(2) . . . . ?
C116 C117 C118 C119 -2(4) . . . . ?
C117 C118 C119 C120 -1(3) . . . . ?
C118 C119 C120 N17 -178.3(17) . . . . ?
C118 C119 C120 C115 -1(3) . . . . ?
C120 N17 C112 C111 -177.5(12) . . . . ?
C120 N17 C112 C113 2(2) . . . . ?
C120 C115 C116 C117 -7(3) . . . . ?
